data_1516252
loop_
_publ_author_name
'Ledezma-Gairaud, M'
'Grangel, L.'
'Arom\'i, G'
'Fujisawa, T.'
'Yamaguchi, A.'
'Sumiyama, A.'
'Sa\~nudo, E C'

_publ_section_title
;
 From serendipitous assembly to controlled synthesis of 3d-4f
 single-molecule magnets.
;
_journal_issue 12
_journal_name_full 'Inorganic chemistry'
_journal_page_first 5878
_journal_page_last 5880
_journal_paper_doi 10.1021/ic500418e
_journal_volume 53
_journal_year 2014
_chemical_formula_moiety '[C6H16N]3, [C138 H192 O33 Mn6 Gd]'
_chemical_formula_sum 'C156 H240 Gd Mn6 N3 O33'
_chemical_formula_weight 3171.27
_chemical_name_systematic
;
 ?
;
_space_group_crystal_system monoclinic
_space_group_IT_number 14
_space_group_name_Hall '-P 2yn'
_space_group_name_H-M_alt 'P 1 21/n 1'
_symmetry_space_group_name_Hall '-P 2yn'
_symmetry_space_group_name_H-M 'P 1 21/n 1'
_atom_sites_solution_hydrogens geom
_audit_creation_method SHELXL-2013
_cell_angle_alpha 90
_cell_angle_beta 92.731(3)
_cell_angle_gamma 90
_cell_formula_units_Z 4
_cell_length_a 19.481(3)
_cell_length_b 26.582(4)
_cell_length_c 38.691(6)
_cell_measurement_temperature 101(2)
_cell_volume 20013(5)
_computing_cell_refinement APEXII
_computing_data_collection APEXII
_computing_data_reduction APEXII_SAINT
_computing_structure_refinement 'SHELXL-2013 (Sheldrick, 2013)'
_computing_structure_solution 'SHELXS-2013 (Sheldrick, 2013)'
_diffrn_ambient_temperature 101(2)
_diffrn_measured_fraction_theta_full 0.672
_diffrn_measured_fraction_theta_max 0.988
_diffrn_measurement_device_type 'Bruker Smart APEX II'
_diffrn_measurement_method 'phi and omega scans'
_diffrn_radiation_monochromator graphite
_diffrn_radiation_source 'Mo microsource'
_diffrn_radiation_type MoK\a
_diffrn_radiation_wavelength 0.71073
_diffrn_reflns_av_R_equivalents 0.0783
_diffrn_reflns_av_unetI/netI 0.0825
_diffrn_reflns_Laue_measured_fraction_full 0.672
_diffrn_reflns_Laue_measured_fraction_max 0.988
_diffrn_reflns_limit_h_max 20
_diffrn_reflns_limit_h_min -20
_diffrn_reflns_limit_k_max 27
_diffrn_reflns_limit_k_min -27
_diffrn_reflns_limit_l_max 40
_diffrn_reflns_limit_l_min -28
_diffrn_reflns_number 92878
_diffrn_reflns_point_group_measured_fraction_full 0.672
_diffrn_reflns_point_group_measured_fraction_max 0.988
_diffrn_reflns_theta_full 25.242
_diffrn_reflns_theta_max 22.023
_diffrn_reflns_theta_min 0.930
_exptl_absorpt_coefficient_mu 0.747
_exptl_absorpt_correction_T_max 0.936
_exptl_absorpt_correction_T_min 0.914
_exptl_absorpt_correction_type multi-scan
_exptl_absorpt_process_details APEXII-SADABS
_exptl_crystal_colour BROWN
_exptl_crystal_density_diffrn 1.028
_exptl_crystal_description BLOCK
_exptl_crystal_F_000 6524
_exptl_crystal_size_max 0.250
_exptl_crystal_size_mid 0.100
_exptl_crystal_size_min 0.089
_platon_squeeze_details
;
;
_refine_diff_density_max 1.113
_refine_diff_density_min -0.963
_refine_diff_density_rms 0.133
_refine_ls_extinction_method none
_refine_ls_goodness_of_fit_ref 1.008
_refine_ls_hydrogen_treatment constr
_refine_ls_matrix_type full
_refine_ls_number_parameters 1964
_refine_ls_number_reflns 24352
_refine_ls_number_restraints 1050
_refine_ls_restrained_S_all 1.023
_refine_ls_R_factor_all 0.0867
_refine_ls_R_factor_gt 0.0594
_refine_ls_shift/su_max 0.066
_refine_ls_shift/su_mean 0.001
_refine_ls_structure_factor_coef Fsqd
_refine_ls_weighting_details 'w=1/[\s^2^(Fo^2^)+(0.1071P)^2^] where P=(Fo^2^+2Fc^2^)/3'
_refine_ls_weighting_scheme calc
_refine_ls_wR_factor_gt 0.1598
_refine_ls_wR_factor_ref 0.1724
_reflns_Friedel_coverage 0.000
_reflns_number_gt 16766
_reflns_number_total 24352
_reflns_threshold_expression 'I > 2\s(I)'
_cod_data_source_file ic500418e_si_004.cif
_cod_data_source_block 395sqz
_cod_depositor_comments 'Adding full bibliography for 1516250--1516252.cif.'
_cod_original_cell_volume 20014(6)
_cod_database_code 1516252
_shelx_space_group_comment
;
The symmetry employed for this shelxl refinement is uniquely defined
by the following loop, which should always be used as a source of
symmetry information in preference to the above space-group names.
They are only intended as comments.
;
_shelx_estimated_absorpt_t_min 0.835
_shelx_estimated_absorpt_t_max 0.936
_shelxl_version_number 2013-4

loop_
_space_group_symop_operation_xyz
'x, y, z'
'-x+1/2, y+1/2, -z+1/2'
'-x, -y, -z'
'x-1/2, -y-1/2, z-1/2'

loop_
_atom_site_label
_atom_site_type_symbol
_atom_site_fract_x
_atom_site_fract_y
_atom_site_fract_z
_atom_site_U_iso_or_equiv
_atom_site_adp_type
_atom_site_occupancy
_atom_site_site_symmetry_order
_atom_site_calc_flag
_atom_site_refinement_flags_posn
_atom_site_refinement_flags_adp
_atom_site_refinement_flags_occupancy
_atom_site_disorder_assembly
_atom_site_disorder_group
Gd1 Gd 0.23185(2) 0.64730(2) 0.11804(2) 0.02868(12) Uani 1 1 d . . . . .
Mn1 Mn 0.32243(4) 0.53734(3) 0.12649(2) 0.0289(2) Uani 1 1 d . . . . .
Mn2 Mn 0.33603(4) 0.59193(3) 0.06146(3) 0.0299(3) Uani 1 1 d . . . . .
Mn3 Mn 0.29857(4) 0.76511(3) 0.12658(2) 0.0302(2) Uani 1 1 d . . . . .
Mn4 Mn 0.28252(4) 0.70937(3) 0.19151(3) 0.0312(3) Uani 1 1 d . . . . .
Mn5 Mn 0.06805(4) 0.61203(3) 0.13387(3) 0.0326(3) Uani 1 1 d . . . . .
Mn6 Mn 0.08360(4) 0.66826(4) 0.06975(3) 0.0333(3) Uani 1 1 d . . . . .
O1 O 0.27148(18) 0.57396(14) 0.09265(11) 0.0314(10) Uani 1 1 d . . . . .
O2 O 0.11369(18) 0.66702(14) 0.11634(10) 0.0297(10) Uani 1 1 d . . . . .
O3 O 0.30997(17) 0.70158(14) 0.14595(10) 0.0277(10) Uani 1 1 d . . . . .
O4 O 0.05245(18) 0.59625(15) 0.08280(11) 0.0362(11) Uani 1 1 d . . . . .
O5 O 0.40224(18) 0.57178(15) 0.10351(11) 0.0363(11) Uani 1 1 d . . . . .
O6 O 0.23818(19) 0.77229(15) 0.16999(11) 0.0363(11) Uani 1 1 d . . . . .
O1A O 0.32901(19) 0.47558(14) 0.09181(12) 0.0339(11) Uani 1 1 d . . . . .
O2A O 0.33632(19) 0.51859(16) 0.04233(11) 0.0370(11) Uani 1 1 d . . . . .
O3A O 0.3038(4) 0.4730(3) -0.0157(2) 0.037(2) Uani 0.5 1 d . . P A 1
O4A O 0.3208(4) 0.3795(3) 0.0871(3) 0.055(3) Uani 0.5 1 d . . P B 2
O1B O 0.35370(18) 0.74600(15) 0.08293(10) 0.0299(10) Uani 1 1 d . . . . .
O2B O 0.32755(18) 0.66481(15) 0.07985(11) 0.0305(10) Uani 1 1 d . . . . .
O3B O 0.40549(19) 0.61326(15) 0.03485(11) 0.0349(11) Uani 1 1 d . . . . .
O1C O 0.3748(2) 0.74910(15) 0.20452(11) 0.0360(11) Uani 1 1 d . . . . .
O2C O 0.38370(18) 0.79244(14) 0.15495(11) 0.0304(10) Uani 1 1 d . . . . .
O3C O 0.4811(6) 0.8570(4) 0.1506(4) 0.082(4) Uani 0.5 1 d . . P C 1
O4C O 0.4723(4) 0.7509(3) 0.2504(2) 0.031(2) Uani 0.5 1 d . . P D 2
O1D O 0.1239(2) 0.73937(15) 0.06134(11) 0.0357(11) Uani 1 1 d . . . . .
O2D O 0.21466(18) 0.73622(15) 0.09825(11) 0.0318(10) Uani 1 1 d . . . . .
O3D O 0.2776(2) 0.82787(15) 0.10875(11) 0.0379(11) Uani 1 1 d . . . . .
O1E O 0.31058(18) 0.59932(14) 0.15946(11) 0.0314(10) Uani 1 1 d . . . . .
O2E O 0.3248(2) 0.64265(16) 0.20830(11) 0.0340(11) Uani 1 1 d . . . . .
O3E O 0.37831(19) 0.50793(15) 0.16093(12) 0.0358(11) Uani 1 1 d . . . . .
O1F O 0.2608(2) 0.61432(15) 0.02412(11) 0.0352(11) Uani 1 1 d . . . . .
O2F O 0.18053(19) 0.64113(15) 0.05859(11) 0.0326(10) Uani 1 1 d . . . . .
O3F O 0.0571(2) 0.66140(16) 0.02358(12) 0.0413(12) Uani 1 1 d . . . . .
O1G O -0.02630(19) 0.65339(16) 0.13169(12) 0.0372(11) Uani 1 1 d . . . . .
O2G O -0.01096(19) 0.69682(15) 0.08304(12) 0.0382(11) Uani 1 1 d . . . . .
O3G O -0.1350(3) 0.6676(2) 0.16479(15) 0.0696(16) Uani 1 1 d . . . . .
O1I O 0.0918(2) 0.63305(15) 0.18383(11) 0.0371(11) Uani 1 1 d . . . . .
O2I O 0.1941(2) 0.66609(15) 0.17676(11) 0.0347(11) Uani 1 1 d . . . . .
O3I O 0.2441(2) 0.71970(15) 0.23378(11) 0.0386(11) Uani 1 1 d . . . . .
O1H O 0.23498(19) 0.51127(14) 0.14798(11) 0.0351(11) Uani 1 1 d . . . . .
O2H O 0.16457(19) 0.57529(14) 0.13616(11) 0.0315(10) Uani 1 1 d . . . . .
O3H O 0.02956(19) 0.55161(15) 0.14760(12) 0.0398(11) Uani 1 1 d . . . . .
C1A C 0.3271(3) 0.4785(3) 0.0588(2) 0.0333(16) Uani 1 1 d . U . . .
C2A C 0.3135(3) 0.4315(2) 0.03852(18) 0.0347(16) Uani 1 1 d . U . . .
C3A C 0.3121(3) 0.3860(3) 0.0557(2) 0.0463(19) Uani 1 1 d . U . . .
H235 H 0.3193 0.3850 0.0801 0.056 Uiso 0.5 1 calc R U P B 1
C4A C 0.2998(4) 0.3410(3) 0.0369(3) 0.064(2) Uani 1 1 d . U . . .
C5A C 0.2874(4) 0.3459(3) 0.0027(3) 0.068(3) Uani 1 1 d . U . . .
H1 H 0.2769 0.3158 -0.0098 0.081 Uiso 1 1 calc R U . . .
C6A C 0.2881(3) 0.3890(4) -0.0164(2) 0.064(2) Uani 1 1 d . U . . .
C7A C 0.3029(3) 0.4343(3) 0.0029(2) 0.0457(19) Uani 1 1 d . U . . .
H236 H 0.3054 0.4657 -0.0086 0.055 Uiso 0.5 1 calc R U P A 2
C8A C 0.2772(4) 0.3922(4) -0.0560(2) 0.088(3) Uani 1 1 d . U . . .
C9A C 0.3408(5) 0.3940(5) -0.0738(3) 0.109(4) Uani 1 1 d . U . . .
H2 H 0.3618 0.4273 -0.0706 0.163 Uiso 1 1 calc R U . . .
H3 H 0.3313 0.3878 -0.0985 0.163 Uiso 1 1 calc R U . . .
H4 H 0.3724 0.3682 -0.0643 0.163 Uiso 1 1 calc R U . . .
C10A C 0.2125(5) 0.4049(5) -0.0679(3) 0.148(5) Uani 1 1 d . U . . .
H5 H 0.2084 0.4416 -0.0691 0.222 Uiso 1 1 calc R U . . .
H6 H 0.1789 0.3915 -0.0522 0.222 Uiso 1 1 calc R U . . .
H7 H 0.2037 0.3906 -0.0911 0.222 Uiso 1 1 calc R U . . .
C11A C 0.2631(7) 0.3292(5) -0.0665(4) 0.156(5) Uani 1 1 d . U . . .
H8 H 0.2279 0.3153 -0.0519 0.234 Uiso 1 1 calc R U . . .
H9 H 0.3060 0.3103 -0.0626 0.234 Uiso 1 1 calc R U . . .
H10 H 0.2475 0.3265 -0.0909 0.234 Uiso 1 1 calc R U . . .
C12A C 0.3028(4) 0.2895(3) 0.0550(2) 0.085(3) Uani 1 1 d D U . . .
C13A C 0.3325(7) 0.2952(5) 0.0946(3) 0.066(5) Uani 0.5 1 d D U P E 1
H13A H 0.2997 0.3141 0.1080 0.099 Uiso 0.5 1 calc R U P E 1
H13B H 0.3765 0.3132 0.0950 0.099 Uiso 0.5 1 calc R U P E 1
H13C H 0.3394 0.2617 0.1048 0.099 Uiso 0.5 1 calc R U P E 1
C14A C 0.2356(5) 0.2628(7) 0.0570(4) 0.069(5) Uani 0.5 1 d D U P E 1
H14A H 0.2020 0.2853 0.0670 0.104 Uiso 0.5 1 calc R U P E 1
H14B H 0.2417 0.2328 0.0715 0.104 Uiso 0.5 1 calc R U P E 1
H14C H 0.2190 0.2527 0.0337 0.104 Uiso 0.5 1 calc R U P E 1
C15A C 0.3581(6) 0.2558(5) 0.0392(4) 0.071(5) Uani 0.5 1 d D U P E 1
H15A H 0.3549 0.2217 0.0485 0.106 Uiso 0.5 1 calc R U P E 1
H15B H 0.4038 0.2696 0.0450 0.106 Uiso 0.5 1 calc R U P E 1
H15C H 0.3505 0.2548 0.0139 0.106 Uiso 0.5 1 calc R U P E 1
C16A C 0.3672(6) 0.2712(8) 0.0713(5) 0.109(7) Uani 0.5 1 d D U P E 2
H16A H 0.4020 0.2688 0.0539 0.164 Uiso 0.5 1 calc R U P E 2
H16B H 0.3598 0.2379 0.0813 0.164 Uiso 0.5 1 calc R U P E 2
H16C H 0.3829 0.2946 0.0895 0.164 Uiso 0.5 1 calc R U P E 2
C17A C 0.2401(7) 0.2880(7) 0.0774(4) 0.097(7) Uani 0.5 1 d D U P E 2
H17A H 0.2345 0.2539 0.0865 0.145 Uiso 0.5 1 calc R U P E 2
H17B H 0.1989 0.2973 0.0633 0.145 Uiso 0.5 1 calc R U P E 2
H17C H 0.2467 0.3117 0.0966 0.145 Uiso 0.5 1 calc R U P E 2
C18A C 0.2817(11) 0.2560(8) 0.0221(4) 0.159(11) Uani 0.5 1 d D U P E 2
H18A H 0.3180 0.2576 0.0055 0.239 Uiso 0.5 1 calc R U P E 2
H18B H 0.2387 0.2687 0.0112 0.239 Uiso 0.5 1 calc R U P E 2
H18C H 0.2754 0.2210 0.0294 0.239 Uiso 0.5 1 calc R U P E 2
C1B C 0.3543(3) 0.7045(2) 0.06716(16) 0.0267(15) Uani 1 1 d . U . . .
C2B C 0.3873(3) 0.7031(2) 0.03363(17) 0.0337(16) Uani 1 1 d . U . . .
C3B C 0.3956(3) 0.7483(3) 0.01662(19) 0.0458(19) Uani 1 1 d . U . . .
H136 H 0.3817 0.7785 0.0274 0.055 Uiso 1 1 calc R U . . .
C4B C 0.4236(4) 0.7510(3) -0.0155(2) 0.054(2) Uani 1 1 d . U . . .
C5B C 0.4435(3) 0.7060(3) -0.02998(19) 0.0495(19) Uani 1 1 d . U . . .
H137 H 0.4626 0.7071 -0.0521 0.059 Uiso 1 1 calc R U . . .
C6B C 0.4374(3) 0.6597(3) -0.01456(18) 0.0398(17) Uani 1 1 d . U . . .
C7B C 0.4081(3) 0.6577(2) 0.01822(17) 0.0336(16) Uani 1 1 d . U . . .
C8B C 0.4617(3) 0.6099(3) -0.03227(18) 0.0437(18) Uani 1 1 d . U . . .
C9B C 0.4893(4) 0.6206(3) -0.06873(19) 0.064(2) Uani 1 1 d . U . . .
H138 H 0.5020 0.5888 -0.0795 0.097 Uiso 1 1 calc R U . . .
H139 H 0.5298 0.6425 -0.0663 0.097 Uiso 1 1 calc R U . . .
H140 H 0.4535 0.6373 -0.0832 0.097 Uiso 1 1 calc R U . . .
C10B C 0.4018(4) 0.5739(3) -0.0376(2) 0.066(2) Uani 1 1 d . U . . .
H141 H 0.3665 0.5894 -0.0531 0.099 Uiso 1 1 calc R U . . .
H142 H 0.3824 0.5665 -0.0153 0.099 Uiso 1 1 calc R U . . .
H143 H 0.4178 0.5427 -0.0480 0.099 Uiso 1 1 calc R U . . .
C11B C 0.5206(3) 0.5863(3) -0.00936(19) 0.055(2) Uani 1 1 d . U . . .
H144 H 0.5376 0.5560 -0.0207 0.082 Uiso 1 1 calc R U . . .
H145 H 0.5034 0.5773 0.0132 0.082 Uiso 1 1 calc R U . . .
H146 H 0.5582 0.6106 -0.0061 0.082 Uiso 1 1 calc R U . . .
C12B C 0.4321(4) 0.8023(3) -0.0335(2) 0.075(3) Uani 1 1 d D U . . .
C13B C 0.4393(13) 0.7977(15) -0.0728(3) 0.108(8) Uani 0.5 1 d D U P F 1
H13D H 0.4505 0.8307 -0.0823 0.163 Uiso 0.5 1 calc R U P F 1
H13E H 0.3960 0.7856 -0.0836 0.163 Uiso 0.5 1 calc R U P F 1
H13F H 0.4761 0.7738 -0.0774 0.163 Uiso 0.5 1 calc R U P F 1
C14B C 0.3738(10) 0.8398(10) -0.0266(7) 0.122(9) Uani 0.5 1 d D U P F 1
H14D H 0.3730 0.8665 -0.0441 0.183 Uiso 0.5 1 calc R U P F 1
H14E H 0.3817 0.8547 -0.0035 0.183 Uiso 0.5 1 calc R U P F 1
H14F H 0.3297 0.8221 -0.0277 0.183 Uiso 0.5 1 calc R U P F 1
C15B C 0.4994(8) 0.8232(11) -0.0166(7) 0.113(11) Uani 0.5 1 d D U P F 1
H15D H 0.5348 0.7970 -0.0163 0.169 Uiso 0.5 1 calc R U P F 1
H15E H 0.4915 0.8337 0.0072 0.169 Uiso 0.5 1 calc R U P F 1
H15F H 0.5147 0.8522 -0.0299 0.169 Uiso 0.5 1 calc R U P F 1
C16B C 0.4636(11) 0.7985(13) -0.0691(4) 0.086(6) Uani 0.5 1 d D U P F 2
H16D H 0.4678 0.8322 -0.0790 0.129 Uiso 0.5 1 calc R U P F 2
H16E H 0.4340 0.7778 -0.0845 0.129 Uiso 0.5 1 calc R U P F 2
H16F H 0.5093 0.7830 -0.0665 0.129 Uiso 0.5 1 calc R U P F 2
C17B C 0.4777(10) 0.8351(10) -0.0095(6) 0.096(9) Uani 0.5 1 d D U P F 2
H17D H 0.5168 0.8152 -0.0003 0.143 Uiso 0.5 1 calc R U P F 2
H17E H 0.4510 0.8473 0.0096 0.143 Uiso 0.5 1 calc R U P F 2
H17F H 0.4947 0.8638 -0.0225 0.143 Uiso 0.5 1 calc R U P F 2
C18B C 0.3597(8) 0.8255(10) -0.0381(7) 0.110(8) Uani 0.5 1 d D U P F 2
H18D H 0.3384 0.8266 -0.0156 0.165 Uiso 0.5 1 calc R U P F 2
H18E H 0.3315 0.8050 -0.0542 0.165 Uiso 0.5 1 calc R U P F 2
H18F H 0.3632 0.8598 -0.0472 0.165 Uiso 0.5 1 calc R U P F 2
C1C C 0.4062(3) 0.7790(2) 0.18464(19) 0.0334(16) Uani 1 1 d . U . . .
C2C C 0.4734(3) 0.8001(2) 0.19876(17) 0.0313(16) Uani 1 1 d . U . . .
C3C C 0.5057(3) 0.8370(3) 0.17962(19) 0.0381(17) Uani 1 1 d . U . . .
H237 H 0.4856 0.8469 0.1578 0.046 Uiso 0.5 1 calc R U P C 2
C4C C 0.5671(3) 0.8599(2) 0.1918(2) 0.0426(18) Uani 1 1 d . U . . .
C5C C 0.5933(3) 0.8436(3) 0.22371(19) 0.0433(19) Uani 1 1 d . U . . .
H20 H 0.6341 0.8593 0.2329 0.052 Uiso 1 1 calc R U . . .
C6C C 0.5644(3) 0.8063(3) 0.24323(18) 0.0469(19) Uani 1 1 d . U . . .
C7C C 0.5022(3) 0.7840(3) 0.23052(19) 0.0424(18) Uani 1 1 d . U . . .
H238 H 0.4806 0.7586 0.2434 0.051 Uiso 0.5 1 calc R U P D 1
C8C C 0.5967(4) 0.7894(4) 0.2779(2) 0.065(2) Uani 1 1 d . U . . .
C9C C 0.6689(4) 0.8143(4) 0.2855(2) 0.091(3) Uani 1 1 d . U . . .
H21 H 0.6994 0.8055 0.2670 0.136 Uiso 1 1 calc R U . . .
H22 H 0.6886 0.8019 0.3076 0.136 Uiso 1 1 calc R U . . .
H23 H 0.6637 0.8509 0.2865 0.136 Uiso 1 1 calc R U . . .
C10C C 0.6067(5) 0.7334(4) 0.2792(2) 0.096(3) Uani 1 1 d . U . . .
H24 H 0.5619 0.7167 0.2796 0.144 Uiso 1 1 calc R U . . .
H25 H 0.6345 0.7244 0.3001 0.144 Uiso 1 1 calc R U . . .
H26 H 0.6304 0.7224 0.2587 0.144 Uiso 1 1 calc R U . . .
C11C C 0.5490(4) 0.8046(4) 0.3080(2) 0.086(3) Uani 1 1 d . U . . .
H27 H 0.5493 0.8412 0.3107 0.129 Uiso 1 1 calc R U . . .
H28 H 0.5660 0.7888 0.3296 0.129 Uiso 1 1 calc R U . . .
H29 H 0.5019 0.7932 0.3023 0.129 Uiso 1 1 calc R U . . .
C12C C 0.6002(3) 0.9013(3) 0.1709(2) 0.057(2) Uani 1 1 d . U . . .
C13C C 0.6693(4) 0.9166(3) 0.1877(3) 0.097(3) Uani 1 1 d . U . . .
H30 H 0.6651 0.9198 0.2128 0.145 Uiso 1 1 calc R U . . .
H31 H 0.6835 0.9489 0.1782 0.145 Uiso 1 1 calc R U . . .
H32 H 0.7037 0.8909 0.1831 0.145 Uiso 1 1 calc R U . . .
C14C C 0.5532(4) 0.9493(3) 0.1696(2) 0.075(3) Uani 1 1 d . U . . .
H33 H 0.5083 0.9408 0.1586 0.113 Uiso 1 1 calc R U . . .
H34 H 0.5748 0.9756 0.1561 0.113 Uiso 1 1 calc R U . . .
H35 H 0.5472 0.9614 0.1931 0.113 Uiso 1 1 calc R U . . .
C15C C 0.6096(5) 0.8840(3) 0.1332(2) 0.084(3) Uani 1 1 d . U . . .
H36 H 0.6431 0.8565 0.1332 0.126 Uiso 1 1 calc R U . . .
H37 H 0.6262 0.9123 0.1197 0.126 Uiso 1 1 calc R U . . .
H38 H 0.5655 0.8723 0.1230 0.126 Uiso 1 1 calc R U . . .
C1D C 0.1784(3) 0.7586(2) 0.07388(16) 0.0326(16) Uani 1 1 d . U . . .
C2D C 0.2004(3) 0.8075(2) 0.05991(18) 0.0358(17) Uani 1 1 d . U . . .
C3D C 0.2505(3) 0.8387(2) 0.07761(18) 0.0357(17) Uani 1 1 d . U . . .
C4D C 0.2695(3) 0.8843(3) 0.0614(2) 0.051(2) Uani 1 1 d . U . . .
C5D C 0.2366(4) 0.8967(3) 0.0296(2) 0.057(2) Uani 1 1 d . U . . .
H39 H 0.2487 0.9275 0.0190 0.069 Uiso 1 1 calc R U . . .
C6D C 0.1858(4) 0.8656(3) 0.0123(2) 0.057(2) Uani 1 1 d . U . . .
C7D C 0.1702(3) 0.8210(3) 0.02797(18) 0.0436(18) Uani 1 1 d . U . . .
H40 H 0.1379 0.7989 0.0168 0.052 Uiso 1 1 calc R U . . .
C8D C 0.1490(4) 0.8830(3) -0.0216(2) 0.078(3) Uani 1 1 d D U . . .
C9D C 0.1757(8) 0.9329(5) -0.0355(4) 0.064(5) Uani 0.5 1 d D U P G 1
H9D1 H 0.2243 0.9293 -0.0406 0.096 Uiso 0.5 1 calc R U P G 1
H9D2 H 0.1707 0.9594 -0.0182 0.096 Uiso 0.5 1 calc R U P G 1
H9D3 H 0.1491 0.9419 -0.0568 0.096 Uiso 0.5 1 calc R U P G 1
C10D C 0.0717(5) 0.8908(6) -0.0137(4) 0.069(5) Uani 0.5 1 d D U P G 1
H10A H 0.0683 0.9136 0.0060 0.103 Uiso 0.5 1 calc R U P G 1
H10B H 0.0511 0.8583 -0.0083 0.103 Uiso 0.5 1 calc R U P G 1
H10C H 0.0472 0.9053 -0.0341 0.103 Uiso 0.5 1 calc R U P G 1
C11D C 0.1534(8) 0.8407(5) -0.0480(4) 0.063(5) Uani 0.5 1 d D U P G 1
H11A H 0.1264 0.8496 -0.0691 0.094 Uiso 0.5 1 calc R U P G 1
H11B H 0.1353 0.8096 -0.0383 0.094 Uiso 0.5 1 calc R U P G 1
H11C H 0.2015 0.8356 -0.0535 0.094 Uiso 0.5 1 calc R U P G 1
C16D C 0.1146(14) 0.9343(7) -0.0154(7) 0.185(12) Uani 0.5 1 d D U P G 2
H16G H 0.0880 0.9445 -0.0364 0.277 Uiso 0.5 1 calc R U P G 2
H16H H 0.1501 0.9595 -0.0098 0.277 Uiso 0.5 1 calc R U P G 2
H16I H 0.0840 0.9315 0.0039 0.277 Uiso 0.5 1 calc R U P G 2
C18D C 0.0970(12) 0.8462(8) -0.0375(6) 0.149(10) Uani 0.5 1 d D U P G 2
H18G H 0.1143 0.8326 -0.0590 0.224 Uiso 0.5 1 calc R U P G 2
H18H H 0.0534 0.8637 -0.0426 0.224 Uiso 0.5 1 calc R U P G 2
H18I H 0.0899 0.8187 -0.0212 0.224 Uiso 0.5 1 calc R U P G 2
C17D C 0.2068(10) 0.8921(11) -0.0470(6) 0.179(13) Uani 0.5 1 d D U P G 2
H17G H 0.2516 0.8867 -0.0349 0.269 Uiso 0.5 1 calc R U P G 2
H17H H 0.2040 0.9267 -0.0556 0.269 Uiso 0.5 1 calc R U P G 2
H17I H 0.2014 0.8686 -0.0664 0.269 Uiso 0.5 1 calc R U P G 2
C12D C 0.3238(4) 0.9191(3) 0.0790(2) 0.056(2) Uani 1 1 d . U . . .
C13D C 0.3374(5) 0.9650(3) 0.0563(2) 0.084(3) Uani 1 1 d . U . . .
H50 H 0.3460 0.9538 0.0327 0.126 Uiso 1 1 calc R U . . .
H51 H 0.3777 0.9832 0.0659 0.126 Uiso 1 1 calc R U . . .
H52 H 0.2973 0.9872 0.0557 0.126 Uiso 1 1 calc R U . . .
C14D C 0.2976(5) 0.9385(3) 0.1129(2) 0.077(3) Uani 1 1 d . U . . .
H53 H 0.2536 0.9557 0.1085 0.115 Uiso 1 1 calc R U . . .
H54 H 0.3310 0.9622 0.1235 0.115 Uiso 1 1 calc R U . . .
H55 H 0.2914 0.9102 0.1287 0.115 Uiso 1 1 calc R U . . .
C15D C 0.3919(4) 0.8910(3) 0.0849(2) 0.079(3) Uani 1 1 d . U . . .
H56 H 0.3837 0.8592 0.0969 0.118 Uiso 1 1 calc R U . . .
H57 H 0.4239 0.9117 0.0991 0.118 Uiso 1 1 calc R U . . .
H58 H 0.4115 0.8840 0.0626 0.118 Uiso 1 1 calc R U . . .
C1E C 0.3269(3) 0.6015(2) 0.19184(18) 0.0300(15) Uani 1 1 d . U . . .
C2E C 0.3481(3) 0.5558(2) 0.21145(18) 0.0345(16) Uani 1 1 d . U . . .
C3E C 0.3698(3) 0.5110(2) 0.19513(19) 0.0364(17) Uani 1 1 d . U . . .
C4E C 0.3871(3) 0.4684(2) 0.2163(2) 0.0423(18) Uani 1 1 d . U . . .
C5E C 0.3840(3) 0.4740(3) 0.2514(2) 0.0477(19) Uani 1 1 d . U . . .
H59 H 0.3964 0.4457 0.2654 0.057 Uiso 1 1 calc R U . . .
C6E C 0.3643(3) 0.5170(3) 0.26831(19) 0.0486(19) Uani 1 1 d . U . . .
C7E C 0.3470(3) 0.5582(3) 0.24737(18) 0.0416(18) Uani 1 1 d . U . . .
H60 H 0.3341 0.5888 0.2579 0.050 Uiso 1 1 calc R U . . .
C8E C 0.3628(5) 0.5206(3) 0.3070(2) 0.070(2) Uani 1 1 d . U . . .
C9E C 0.3005(7) 0.5458(5) 0.3193(3) 0.147(5) Uani 1 1 d . U . . .
H61 H 0.3038 0.5821 0.3153 0.220 Uiso 1 1 calc R U . . .
H62 H 0.2970 0.5394 0.3441 0.220 Uiso 1 1 calc R U . . .
H63 H 0.2597 0.5325 0.3066 0.220 Uiso 1 1 calc R U . . .
C10E C 0.4192(8) 0.5593(6) 0.3202(3) 0.167(6) Uani 1 1 d . U . . .
H64 H 0.4118 0.5681 0.3443 0.250 Uiso 1 1 calc R U . . .
H65 H 0.4161 0.5898 0.3059 0.250 Uiso 1 1 calc R U . . .
H66 H 0.4648 0.5443 0.3186 0.250 Uiso 1 1 calc R U . . .
C11E C 0.3792(7) 0.4748(4) 0.3272(3) 0.145(5) Uani 1 1 d . U . . .
H67 H 0.3708 0.4808 0.3516 0.218 Uiso 1 1 calc R U . . .
H68 H 0.4277 0.4660 0.3249 0.218 Uiso 1 1 calc R U . . .
H69 H 0.3501 0.4470 0.3185 0.218 Uiso 1 1 calc R U . . .
C12E C 0.4094(4) 0.4182(3) 0.1990(2) 0.057(2) Uani 1 1 d . U . . .
C13E C 0.3533(4) 0.3997(3) 0.1732(2) 0.074(3) Uani 1 1 d . U . . .
H70 H 0.3676 0.3678 0.1630 0.110 Uiso 1 1 calc R U . . .
H71 H 0.3457 0.4248 0.1548 0.110 Uiso 1 1 calc R U . . .
H72 H 0.3106 0.3945 0.1851 0.110 Uiso 1 1 calc R U . . .
C14E C 0.4766(4) 0.4268(3) 0.1811(2) 0.068(2) Uani 1 1 d . U . . .
H73 H 0.5122 0.4381 0.1981 0.102 Uiso 1 1 calc R U . . .
H74 H 0.4696 0.4526 0.1631 0.102 Uiso 1 1 calc R U . . .
H75 H 0.4912 0.3954 0.1705 0.102 Uiso 1 1 calc R U . . .
C15E C 0.4210(4) 0.3766(3) 0.2260(2) 0.074(3) Uani 1 1 d . U . . .
H76 H 0.3778 0.3696 0.2371 0.111 Uiso 1 1 calc R U . . .
H77 H 0.4559 0.3875 0.2435 0.111 Uiso 1 1 calc R U . . .
H78 H 0.4367 0.3460 0.2147 0.111 Uiso 1 1 calc R U . . .
C1F C 0.2045(3) 0.6368(2) 0.02827(18) 0.0335(16) Uani 1 1 d . U . . .
C2F C 0.1675(3) 0.6586(2) -0.00218(18) 0.0392(18) Uani 1 1 d . U . . .
C3F C 0.0963(3) 0.6703(2) -0.00242(18) 0.0366(17) Uani 1 1 d . U . . .
C4F C 0.0643(3) 0.6902(3) -0.0339(2) 0.0494(19) Uani 1 1 d . U . . .
C5F C 0.1041(4) 0.6960(3) -0.0616(2) 0.059(2) Uani 1 1 d . U . . .
H79 H 0.0831 0.7090 -0.0824 0.071 Uiso 1 1 calc R U . . .
C6F C 0.1757(4) 0.6837(3) -0.0614(2) 0.061(2) Uani 1 1 d . U . . .
C7F C 0.2054(4) 0.6658(3) -0.03169(19) 0.0489(19) Uani 1 1 d . U . . .
H80 H 0.2530 0.6578 -0.0307 0.059 Uiso 1 1 calc R U . . .
C8F C 0.2141(4) 0.6875(4) -0.0950(2) 0.080(3) Uani 1 1 d . U . . .
C9F C 0.1987(5) 0.7386(4) -0.1127(2) 0.092(3) Uani 1 1 d . U . . .
H191 H 0.1491 0.7418 -0.1178 0.138 Uiso 1 1 calc R U . . .
H192 H 0.2228 0.7405 -0.1343 0.138 Uiso 1 1 calc R U . . .
H250 H 0.2143 0.7659 -0.0973 0.138 Uiso 1 1 calc R U . . .
C10F C 0.1891(6) 0.6448(4) -0.1193(3) 0.115(4) Uani 1 1 d . U . . .
H81 H 0.2013 0.6123 -0.1088 0.172 Uiso 1 1 calc R U . . .
H82 H 0.2110 0.6479 -0.1415 0.172 Uiso 1 1 calc R U . . .
H83 H 0.1391 0.6469 -0.1232 0.172 Uiso 1 1 calc R U . . .
C11F C 0.2912(5) 0.6789(5) -0.0889(3) 0.134(4) Uani 1 1 d . U . . .
H84 H 0.3115 0.7072 -0.0759 0.201 Uiso 1 1 calc R U . . .
H85 H 0.3127 0.6760 -0.1112 0.201 Uiso 1 1 calc R U . . .
H86 H 0.2989 0.6478 -0.0757 0.201 Uiso 1 1 calc R U . . .
C12F C -0.0123(3) 0.7037(3) -0.0359(2) 0.055(2) Uani 1 1 d . U . . .
C13F C -0.0344(4) 0.7253(3) -0.0717(2) 0.073(3) Uani 1 1 d . U . . .
H87 H -0.0061 0.7547 -0.0765 0.109 Uiso 1 1 calc R U . . .
H88 H -0.0829 0.7352 -0.0719 0.109 Uiso 1 1 calc R U . . .
H89 H -0.0283 0.6996 -0.0895 0.109 Uiso 1 1 calc R U . . .
C14F C -0.0270(4) 0.7437(3) -0.0086(2) 0.079(3) Uani 1 1 d . U . . .
H90 H -0.0123 0.7312 0.0144 0.118 Uiso 1 1 calc R U . . .
H91 H -0.0764 0.7510 -0.0092 0.118 Uiso 1 1 calc R U . . .
H92 H -0.0017 0.7746 -0.0135 0.118 Uiso 1 1 calc R U . . .
C15F C -0.0551(4) 0.6558(3) -0.0303(2) 0.067(2) Uani 1 1 d . U . . .
H93 H -0.0423 0.6298 -0.0468 0.100 Uiso 1 1 calc R U . . .
H94 H -0.1041 0.6637 -0.0340 0.100 Uiso 1 1 calc R U . . .
H95 H -0.0462 0.6435 -0.0066 0.100 Uiso 1 1 calc R U . . .
C1G C -0.0429(3) 0.6871(2) 0.1100(2) 0.0350(17) Uani 1 1 d . U . . .
C2G C -0.1060(3) 0.7182(2) 0.11587(17) 0.0351(16) Uani 1 1 d . U . . .
C3G C -0.1473(3) 0.7077(2) 0.14235(18) 0.0333(16) Uani 1 1 d . U . . .
C4G C -0.2066(3) 0.7366(3) 0.14830(18) 0.0404(17) Uani 1 1 d . U . . .
C5G C -0.2185(3) 0.7759(3) 0.12626(19) 0.0460(19) Uani 1 1 d . U . . .
H96 H -0.2575 0.7963 0.1300 0.055 Uiso 1 1 calc R U . . .
C6G C -0.1789(3) 0.7887(3) 0.09898(19) 0.0445(18) Uani 1 1 d . U . . .
C7G C -0.1209(3) 0.7584(2) 0.09346(19) 0.0419(18) Uani 1 1 d . U . . .
H97 H -0.0923 0.7653 0.0748 0.050 Uiso 1 1 calc R U . . .
C8G C -0.1968(4) 0.8341(3) 0.0749(2) 0.059(2) Uani 1 1 d . U . . .
C9G C -0.2684(5) 0.8274(4) 0.0589(3) 0.106(4) Uani 1 1 d . U . . .
H98 H -0.3015 0.8267 0.0772 0.159 Uiso 1 1 calc R U . . .
H99 H -0.2709 0.7957 0.0460 0.159 Uiso 1 1 calc R U . . .
H100 H -0.2793 0.8555 0.0432 0.159 Uiso 1 1 calc R U . . .
C10G C -0.1945(6) 0.8813(3) 0.0977(3) 0.107(4) Uani 1 1 d . U . . .
H101 H -0.2054 0.9109 0.0835 0.161 Uiso 1 1 calc R U . . .
H102 H -0.1484 0.8850 0.1087 0.161 Uiso 1 1 calc R U . . .
H103 H -0.2281 0.8781 0.1156 0.161 Uiso 1 1 calc R U . . .
C11G C -0.1474(5) 0.8425(4) 0.0476(3) 0.110(4) Uani 1 1 d . U . . .
H104 H -0.1511 0.8773 0.0394 0.165 Uiso 1 1 calc R U . . .
H105 H -0.1576 0.8194 0.0283 0.165 Uiso 1 1 calc R U . . .
H106 H -0.1006 0.8364 0.0571 0.165 Uiso 1 1 calc R U . . .
C12G C -0.2545(3) 0.7237(3) 0.17726(19) 0.0492(19) Uani 1 1 d . U . . .
C13G C -0.3182(4) 0.7575(4) 0.1767(2) 0.086(3) Uani 1 1 d . U . . .
H107 H -0.3039 0.7927 0.1794 0.129 Uiso 1 1 calc R U . . .
H108 H -0.3470 0.7481 0.1958 0.129 Uiso 1 1 calc R U . . .
H109 H -0.3444 0.7533 0.1547 0.129 Uiso 1 1 calc R U . . .
C14G C -0.2860(5) 0.6706(3) 0.1719(3) 0.087(3) Uani 1 1 d . U . . .
H110 H -0.3136 0.6698 0.1500 0.131 Uiso 1 1 calc R U . . .
H111 H -0.3152 0.6627 0.1910 0.131 Uiso 1 1 calc R U . . .
H112 H -0.2490 0.6457 0.1711 0.131 Uiso 1 1 calc R U . . .
C15G C -0.2175(4) 0.7268(4) 0.2125(2) 0.091(3) Uani 1 1 d . U . . .
H113 H -0.1787 0.7032 0.2135 0.137 Uiso 1 1 calc R U . . .
H114 H -0.2493 0.7179 0.2304 0.137 Uiso 1 1 calc R U . . .
H115 H -0.2004 0.7611 0.2165 0.137 Uiso 1 1 calc R U . . .
C1I C 0.1472(3) 0.6520(2) 0.19665(17) 0.0315(16) Uani 1 1 d . U . . .
C2I C 0.1577(3) 0.6548(2) 0.23419(18) 0.0365(17) Uani 1 1 d . U . . .
C3I C 0.2075(3) 0.6862(2) 0.25149(18) 0.0379(17) Uani 1 1 d . U . . .
C4I C 0.2148(4) 0.6853(3) 0.28840(19) 0.0472(19) Uani 1 1 d . U . . .
C5I C 0.1711(4) 0.6557(3) 0.3056(2) 0.052(2) Uani 1 1 d . U . . .
H116 H 0.1765 0.6550 0.3302 0.062 Uiso 1 1 calc R U . . .
C6I C 0.1187(4) 0.6261(3) 0.2902(2) 0.0493(19) Uani 1 1 d . U . . .
C7I C 0.1136(3) 0.6252(3) 0.25418(19) 0.0440(18) Uani 1 1 d . U . . .
H117 H 0.0799 0.6044 0.2428 0.053 Uiso 1 1 calc R U . . .
C8I C 0.0699(4) 0.5968(3) 0.3128(2) 0.062(2) Uani 1 1 d . U . . .
C9I C 0.0149(4) 0.5690(3) 0.2909(2) 0.083(3) Uani 1 1 d . U . . .
H118 H 0.0369 0.5442 0.2762 0.125 Uiso 1 1 calc R U . . .
H119 H -0.0110 0.5931 0.2762 0.125 Uiso 1 1 calc R U . . .
H120 H -0.0164 0.5518 0.3060 0.125 Uiso 1 1 calc R U . . .
C10I C 0.0349(5) 0.6331(3) 0.3360(2) 0.086(3) Uani 1 1 d . U . . .
H121 H 0.0062 0.6144 0.3518 0.129 Uiso 1 1 calc R U . . .
H122 H 0.0060 0.6562 0.3219 0.129 Uiso 1 1 calc R U . . .
H123 H 0.0696 0.6524 0.3495 0.129 Uiso 1 1 calc R U . . .
C11I C 0.1105(5) 0.5587(3) 0.3347(2) 0.081(3) Uani 1 1 d . U . . .
H124 H 0.1462 0.5762 0.3488 0.121 Uiso 1 1 calc R U . . .
H125 H 0.1321 0.5344 0.3195 0.121 Uiso 1 1 calc R U . . .
H126 H 0.0796 0.5410 0.3498 0.121 Uiso 1 1 calc R U . . .
C12I C 0.2681(4) 0.7194(3) 0.3072(2) 0.061(2) Uani 1 1 d . U . . .
C13I C 0.2748(5) 0.7062(4) 0.3462(2) 0.092(3) Uani 1 1 d . U . . .
H127 H 0.2853 0.6703 0.3489 0.138 Uiso 1 1 calc R U . . .
H128 H 0.2314 0.7137 0.3569 0.138 Uiso 1 1 calc R U . . .
H129 H 0.3118 0.7262 0.3574 0.138 Uiso 1 1 calc R U . . .
C14I C 0.3415(4) 0.7130(3) 0.2940(2) 0.071(2) Uani 1 1 d . U . . .
H130 H 0.3550 0.6775 0.2958 0.106 Uiso 1 1 calc R U . . .
H131 H 0.3738 0.7335 0.3082 0.106 Uiso 1 1 calc R U . . .
H132 H 0.3420 0.7238 0.2698 0.106 Uiso 1 1 calc R U . . .
C15I C 0.2451(4) 0.7741(3) 0.3039(2) 0.071(2) Uani 1 1 d . U . . .
H133 H 0.2771 0.7956 0.3175 0.106 Uiso 1 1 calc R U . . .
H134 H 0.1988 0.7777 0.3124 0.106 Uiso 1 1 calc R U . . .
H135 H 0.2447 0.7843 0.2795 0.106 Uiso 1 1 calc R U . . .
C1H C 0.1787(3) 0.5340(2) 0.15181(17) 0.0317(16) Uani 1 1 d . U . . .
C2H C 0.1287(3) 0.5111(2) 0.17523(17) 0.0352(16) Uani 1 1 d . U . . .
C3H C 0.0572(3) 0.5210(2) 0.17213(19) 0.0409(18) Uani 1 1 d . U . . .
C4H C 0.0132(3) 0.4951(3) 0.1936(2) 0.0492(19) Uani 1 1 d . U . . .
C5H C 0.0433(3) 0.4619(3) 0.2178(2) 0.057(2) Uani 1 1 d . U . . .
H156 H 0.0136 0.4443 0.2323 0.068 Uiso 1 1 calc R U . . .
C6H C 0.1143(3) 0.4523(3) 0.22234(19) 0.0493(19) Uani 1 1 d . U . . .
C7H C 0.1554(3) 0.4772(2) 0.19974(18) 0.0419(18) Uani 1 1 d . U . . .
H157 H 0.2035 0.4710 0.2010 0.050 Uiso 1 1 calc R U . . .
C8H C 0.1420(3) 0.4145(3) 0.2487(2) 0.057(2) Uani 1 1 d . U . . .
C9H C 0.1113(4) 0.4214(3) 0.2830(2) 0.070(2) Uani 1 1 d . U . . .
H158 H 0.1343 0.3991 0.3000 0.105 Uiso 1 1 calc R U . . .
H159 H 0.0622 0.4133 0.2810 0.105 Uiso 1 1 calc R U . . .
H160 H 0.1173 0.4564 0.2905 0.105 Uiso 1 1 calc R U . . .
C10H C 0.1239(5) 0.3631(3) 0.2346(2) 0.078(3) Uani 1 1 d . U . . .
H161 H 0.1417 0.3594 0.2114 0.118 Uiso 1 1 calc R U . . .
H162 H 0.0738 0.3591 0.2331 0.118 Uiso 1 1 calc R U . . .
H163 H 0.1444 0.3373 0.2499 0.118 Uiso 1 1 calc R U . . .
C11H C 0.2204(4) 0.4189(4) 0.2532(3) 0.124(4) Uani 1 1 d . U . . .
H164 H 0.2413 0.4084 0.2319 0.186 Uiso 1 1 calc R U . . .
H165 H 0.2370 0.3972 0.2724 0.186 Uiso 1 1 calc R U . . .
H166 H 0.2329 0.4539 0.2584 0.186 Uiso 1 1 calc R U . . .
C12H C -0.0655(4) 0.5012(3) 0.1897(2) 0.066(2) Uani 1 1 d . U . . .
C13H C -0.1024(4) 0.4701(3) 0.2172(3) 0.094(3) Uani 1 1 d . U . . .
H167 H -0.0947 0.4342 0.2133 0.141 Uiso 1 1 calc R U . . .
H168 H -0.1518 0.4772 0.2154 0.141 Uiso 1 1 calc R U . . .
H169 H -0.0840 0.4793 0.2404 0.141 Uiso 1 1 calc R U . . .
C14H C -0.0908(4) 0.4838(3) 0.1536(3) 0.084(3) Uani 1 1 d . U . . .
H170 H -0.0709 0.5053 0.1361 0.125 Uiso 1 1 calc R U . . .
H171 H -0.1411 0.4861 0.1515 0.125 Uiso 1 1 calc R U . . .
H172 H -0.0768 0.4489 0.1501 0.125 Uiso 1 1 calc R U . . .
C15H C -0.0845(4) 0.5570(3) 0.1960(2) 0.073(3) Uani 1 1 d . U . . .
H173 H -0.0647 0.5781 0.1783 0.110 Uiso 1 1 calc R U . . .
H174 H -0.0663 0.5674 0.2189 0.110 Uiso 1 1 calc R U . . .
H175 H -0.1346 0.5607 0.1948 0.110 Uiso 1 1 calc R U . . .
C1 C 0.4642(3) 0.5437(3) 0.09693(19) 0.0467(19) Uani 1 1 d . U . . .
H176 H 0.4793 0.5251 0.1178 0.070 Uiso 1 1 calc R U . . .
H177 H 0.5005 0.5671 0.0906 0.070 Uiso 1 1 calc R U . . .
H178 H 0.4547 0.5200 0.0779 0.070 Uiso 1 1 calc R U . . .
C2 C -0.0131(3) 0.5771(2) 0.07061(18) 0.0446(19) Uani 1 1 d . U . . .
H179 H -0.0159 0.5412 0.0761 0.067 Uiso 1 1 calc R U . . .
H180 H -0.0185 0.5817 0.0455 0.067 Uiso 1 1 calc R U . . .
H181 H -0.0497 0.5953 0.0819 0.067 Uiso 1 1 calc R U . . .
C3 C 0.2416(3) 0.8176(2) 0.18928(18) 0.0439(18) Uani 1 1 d . U . . .
H182 H 0.2884 0.8223 0.1992 0.066 Uiso 1 1 calc R U . . .
H183 H 0.2095 0.8159 0.2080 0.066 Uiso 1 1 calc R U . . .
H184 H 0.2293 0.8460 0.1740 0.066 Uiso 1 1 calc R U . . .
N1 N 0.1464(2) 0.52137(19) 0.06630(14) 0.0402(14) Uani 1 1 d . . . . .
H185 H 0.1183 0.5521 0.0685 0.048 Uiso 1 1 calc R U . . .
H186 H 0.1911 0.5275 0.0789 0.048 Uiso 1 1 calc R U . . .
N3 N 0.0986(3) 0.75974(19) 0.15548(14) 0.0393(14) Uani 1 1 d . . . . .
H187 H 0.1485 0.7667 0.1549 0.047 Uiso 1 1 calc R U . . .
H188 H 0.0909 0.7246 0.1477 0.047 Uiso 1 1 calc R U . . .
N2 N 0.4477(2) 0.65895(18) 0.13753(14) 0.0337(14) Uani 1 1 d . . . . .
H189 H 0.4084 0.6826 0.1373 0.040 Uiso 1 1 calc R U . . .
H190 H 0.4299 0.6257 0.1299 0.040 Uiso 1 1 calc R U . . .
C15 C 0.5596(4) 0.7468(3) 0.0849(2) 0.064(2) Uani 1 1 d . U . . .
H193 H 0.6050 0.7313 0.0889 0.095 Uiso 1 1 calc R U . . .
H194 H 0.5645 0.7835 0.0848 0.095 Uiso 1 1 calc R U . . .
H195 H 0.5393 0.7356 0.0625 0.095 Uiso 1 1 calc R U . . .
C14 C 0.5138(4) 0.7315(3) 0.1133(2) 0.052(2) Uani 1 1 d . U . . .
H196 H 0.5364 0.7399 0.1360 0.063 Uiso 1 1 calc R U . . .
H197 H 0.4701 0.7504 0.1109 0.063 Uiso 1 1 calc R U . . .
C13 C 0.4994(3) 0.6773(2) 0.11180(19) 0.0461(19) Uani 1 1 d . U . . .
H198 H 0.5431 0.6589 0.1162 0.055 Uiso 1 1 calc R U . . .
H199 H 0.4818 0.6688 0.0881 0.055 Uiso 1 1 calc R U . . .
C10 C 0.4776(3) 0.6546(3) 0.17365(19) 0.051(2) Uani 1 1 d . U . . .
H200 H 0.5114 0.6820 0.1778 0.061 Uiso 1 1 calc R U . . .
H201 H 0.4406 0.6593 0.1900 0.061 Uiso 1 1 calc R U . . .
C11 C 0.5116(4) 0.6063(3) 0.1809(2) 0.066(2) Uani 1 1 d . U . . .
H202 H 0.5520 0.6029 0.1665 0.079 Uiso 1 1 calc R U . . .
H203 H 0.4795 0.5784 0.1749 0.079 Uiso 1 1 calc R U . . .
C12 C 0.5356(4) 0.6024(3) 0.2207(2) 0.080(3) Uani 1 1 d . U . . .
H204 H 0.5669 0.6302 0.2267 0.120 Uiso 1 1 calc R U . . .
H205 H 0.5593 0.5703 0.2249 0.120 Uiso 1 1 calc R U . . .
H206 H 0.4954 0.6042 0.2349 0.120 Uiso 1 1 calc R U . . .
C21 C 0.0541(5) 0.8786(3) 0.1021(2) 0.084(3) Uani 1 1 d . U . . .
H207 H 0.0580 0.8627 0.0794 0.127 Uiso 1 1 calc R U . . .
H208 H 0.0756 0.9119 0.1020 0.127 Uiso 1 1 calc R U . . .
H209 H 0.0054 0.8820 0.1070 0.127 Uiso 1 1 calc R U . . .
C20 C 0.0916(4) 0.8446(3) 0.1310(2) 0.064(2) Uani 1 1 d . U . . .
H210 H 0.1411 0.8423 0.1266 0.076 Uiso 1 1 calc R U . . .
H211 H 0.0869 0.8603 0.1540 0.076 Uiso 1 1 calc R U . . .
C19 C 0.0616(4) 0.7940(3) 0.1309(2) 0.061(2) Uani 1 1 d . U . . .
H19A H 0.0626 0.7798 0.1073 0.073 Uiso 1 1 calc R U . . .
H19B H 0.0129 0.7963 0.1370 0.073 Uiso 1 1 calc R U . . .
C16 C 0.0764(3) 0.7646(3) 0.1937(2) 0.055(2) Uani 1 1 d . U . . .
H213 H 0.1122 0.7493 0.2094 0.066 Uiso 1 1 calc R U . . .
H214 H 0.0729 0.8006 0.1997 0.066 Uiso 1 1 calc R U . . .
C17 C 0.0083(4) 0.7392(3) 0.1993(2) 0.068(2) Uani 1 1 d . U . . .
H215 H 0.0103 0.7033 0.1927 0.082 Uiso 1 1 calc R U . . .
H216 H -0.0289 0.7556 0.1850 0.082 Uiso 1 1 calc R U . . .
C18 C -0.0055(4) 0.7442(3) 0.2375(2) 0.064(2) Uani 1 1 d . U . . .
H217 H 0.0337 0.7307 0.2514 0.096 Uiso 1 1 calc R U . . .
H218 H -0.0471 0.7253 0.2425 0.096 Uiso 1 1 calc R U . . .
H219 H -0.0119 0.7798 0.2432 0.096 Uiso 1 1 calc R U . . .
C9 C 0.1233(5) 0.3980(3) 0.1165(2) 0.078(3) Uani 1 1 d . U . . .
H220 H 0.1198 0.4146 0.1390 0.117 Uiso 1 1 calc R U . . .
H221 H 0.1517 0.3677 0.1194 0.117 Uiso 1 1 calc R U . . .
H222 H 0.0773 0.3887 0.1074 0.117 Uiso 1 1 calc R U . . .
C8 C 0.1562(3) 0.4339(2) 0.0915(2) 0.051(2) Uani 1 1 d . U . . .
H223 H 0.2010 0.4455 0.1017 0.061 Uiso 1 1 calc R U . . .
H224 H 0.1647 0.4159 0.0697 0.061 Uiso 1 1 calc R U . . .
C7 C 0.1108(3) 0.4784(2) 0.0838(2) 0.0466(19) Uani 1 1 d . U . . .
H225 H 0.0927 0.4908 0.1057 0.056 Uiso 1 1 calc R U . . .
H226 H 0.0711 0.4675 0.0687 0.056 Uiso 1 1 calc R U . . .
C4 C 0.1591(3) 0.5135(3) 0.02902(18) 0.0457(19) Uani 1 1 d . U . . .
H227 H 0.1684 0.4774 0.0250 0.055 Uiso 1 1 calc R U . . .
H228 H 0.2003 0.5328 0.0229 0.055 Uiso 1 1 calc R U . . .
C5 C 0.0978(3) 0.5300(3) 0.0057(2) 0.053(2) Uani 1 1 d . U . . .
H229 H 0.0839 0.5644 0.0122 0.063 Uiso 1 1 calc R U . . .
H230 H 0.0586 0.5072 0.0091 0.063 Uiso 1 1 calc R U . . .
C6 C 0.1149(4) 0.5295(3) -0.0325(2) 0.063(2) Uani 1 1 d . U . . .
H231 H 0.1551 0.5509 -0.0358 0.094 Uiso 1 1 calc R U . . .
H232 H 0.0756 0.5423 -0.0466 0.094 Uiso 1 1 calc R U . . .
H233 H 0.1250 0.4950 -0.0395 0.094 Uiso 1 1 calc R U . . .

loop_
_atom_site_aniso_label
_atom_site_aniso_U_11
_atom_site_aniso_U_22
_atom_site_aniso_U_33
_atom_site_aniso_U_23
_atom_site_aniso_U_13
_atom_site_aniso_U_12
Gd1 0.02160(17) 0.0275(2) 0.0374(2) -0.00300(16) 0.00628(13) 0.00041(14)
Mn1 0.0193(5) 0.0249(5) 0.0431(7) -0.0019(5) 0.0067(4) 0.0014(4)
Mn2 0.0207(5) 0.0309(6) 0.0387(6) -0.0076(5) 0.0067(4) -0.0007(4)
Mn3 0.0272(5) 0.0299(6) 0.0338(6) -0.0013(5) 0.0044(4) -0.0015(4)
Mn4 0.0304(5) 0.0272(6) 0.0363(7) -0.0009(5) 0.0061(4) -0.0001(4)
Mn5 0.0195(5) 0.0308(6) 0.0483(7) -0.0015(5) 0.0099(4) 0.0023(4)
Mn6 0.0208(5) 0.0336(6) 0.0459(7) -0.0039(5) 0.0044(4) 0.0019(4)
O1 0.019(2) 0.024(2) 0.052(3) -0.011(2) 0.0079(19) -0.0009(17)
O2 0.025(2) 0.028(2) 0.036(3) -0.002(2) 0.0069(18) 0.0025(18)
O3 0.023(2) 0.031(2) 0.029(3) 0.001(2) 0.0059(18) 0.0014(18)
O4 0.018(2) 0.037(3) 0.054(3) -0.006(2) 0.0065(19) -0.0002(19)
O5 0.017(2) 0.034(3) 0.059(3) -0.007(2) 0.0060(19) 0.0026(18)
O6 0.030(2) 0.032(3) 0.047(3) -0.011(2) 0.009(2) -0.0007(19)
O1A 0.029(2) 0.027(2) 0.046(3) -0.009(2) 0.012(2) 0.0004(19)
O2A 0.024(2) 0.036(3) 0.052(3) -0.007(2) 0.009(2) 0.001(2)
O3A 0.040(5) 0.033(5) 0.040(6) -0.014(5) 0.013(4) 0.002(4)
O4A 0.035(5) 0.035(6) 0.096(10) -0.012(6) 0.008(6) 0.008(4)
O1B 0.028(2) 0.030(3) 0.032(3) -0.003(2) 0.0098(19) -0.0032(19)
O2B 0.020(2) 0.033(3) 0.039(3) 0.000(2) 0.0061(19) -0.0002(19)
O3B 0.035(2) 0.032(3) 0.038(3) -0.006(2) 0.009(2) 0.006(2)
O1C 0.035(2) 0.033(3) 0.040(3) -0.005(2) 0.004(2) -0.005(2)
O2C 0.027(2) 0.029(2) 0.035(3) -0.004(2) 0.005(2) -0.0023(19)
O3C 0.056(7) 0.075(8) 0.115(11) -0.006(8) 0.022(7) -0.016(6)
O4C 0.024(4) 0.044(5) 0.024(5) 0.012(4) 0.001(4) -0.007(4)
O1D 0.026(2) 0.033(3) 0.048(3) 0.001(2) 0.003(2) -0.001(2)
O2D 0.024(2) 0.032(2) 0.039(3) 0.006(2) 0.003(2) 0.0020(19)
O3D 0.040(3) 0.034(3) 0.040(3) -0.005(2) 0.003(2) -0.005(2)
O1E 0.024(2) 0.029(2) 0.042(3) 0.001(2) 0.008(2) -0.0031(18)
O2E 0.033(2) 0.032(3) 0.037(3) 0.003(2) 0.006(2) -0.001(2)
O3E 0.027(2) 0.031(3) 0.050(3) 0.002(2) 0.008(2) 0.0043(19)
O1F 0.027(2) 0.034(3) 0.045(3) -0.010(2) 0.004(2) -0.003(2)
O2F 0.025(2) 0.038(3) 0.036(3) -0.002(2) 0.003(2) -0.0010(19)
O3F 0.025(2) 0.044(3) 0.054(3) 0.001(2) 0.002(2) -0.001(2)
O1G 0.027(2) 0.036(3) 0.049(3) 0.005(2) 0.009(2) 0.010(2)
O2G 0.023(2) 0.037(3) 0.055(3) -0.003(2) 0.007(2) 0.003(2)
O3G 0.053(3) 0.079(4) 0.078(4) 0.005(3) 0.019(3) 0.009(3)
O1I 0.032(3) 0.039(3) 0.041(3) -0.001(2) 0.012(2) 0.008(2)
O2I 0.033(2) 0.028(2) 0.043(3) 0.000(2) 0.009(2) 0.000(2)
O3I 0.047(3) 0.031(3) 0.038(3) 0.002(2) 0.008(2) 0.000(2)
O1H 0.021(2) 0.028(2) 0.056(3) -0.002(2) 0.006(2) 0.0027(19)
O2H 0.029(2) 0.020(2) 0.046(3) -0.001(2) 0.012(2) 0.0017(19)
O3H 0.022(2) 0.031(3) 0.067(3) 0.002(2) 0.011(2) -0.001(2)
C1A 0.021(3) 0.032(4) 0.047(5) -0.010(4) 0.009(3) -0.003(3)
C2A 0.022(3) 0.035(4) 0.047(5) -0.005(3) 0.010(3) -0.001(3)
C3A 0.030(4) 0.045(5) 0.064(5) -0.014(4) 0.006(4) -0.001(3)
C4A 0.044(4) 0.041(5) 0.107(7) -0.020(5) 0.018(4) -0.001(3)
C5A 0.042(4) 0.063(5) 0.099(7) -0.041(5) 0.011(4) -0.002(4)
C6A 0.031(4) 0.096(6) 0.065(5) -0.037(5) 0.007(4) 0.001(4)
C7A 0.025(3) 0.053(5) 0.059(5) -0.013(4) 0.009(3) 0.002(3)
C8A 0.054(5) 0.137(7) 0.073(6) -0.059(5) -0.002(4) 0.009(5)
C9A 0.072(6) 0.165(10) 0.091(8) -0.004(7) 0.022(6) 0.000(6)
C10A 0.085(7) 0.230(13) 0.128(10) 0.029(9) -0.009(7) 0.043(8)
C11A 0.149(10) 0.163(11) 0.157(11) -0.050(10) 0.011(9) -0.013(9)
C12A 0.102(6) 0.049(5) 0.107(7) -0.022(5) 0.023(5) -0.009(5)
C13A 0.064(9) 0.043(9) 0.093(12) 0.008(9) 0.021(9) -0.017(8)
C14A 0.028(8) 0.100(13) 0.079(12) 0.019(10) 0.004(8) -0.027(8)
C15A 0.044(8) 0.063(10) 0.107(13) 0.029(10) 0.015(9) 0.010(8)
C16A 0.070(11) 0.101(14) 0.155(17) -0.003(13) -0.020(12) 0.009(11)
C17A 0.090(12) 0.072(13) 0.126(16) 0.037(11) -0.023(12) -0.011(10)
C18A 0.145(17) 0.138(17) 0.193(19) 0.008(15) -0.008(15) 0.007(14)
C1B 0.018(3) 0.029(4) 0.033(4) 0.002(3) 0.006(3) -0.001(3)
C2B 0.027(3) 0.036(4) 0.038(4) -0.004(3) 0.000(3) -0.002(3)
C3B 0.052(4) 0.039(4) 0.048(5) 0.007(4) 0.018(3) 0.004(3)
C4B 0.064(4) 0.054(5) 0.045(5) 0.007(4) 0.017(4) 0.001(4)
C5B 0.052(4) 0.058(5) 0.041(4) 0.000(4) 0.016(3) 0.005(4)
C6B 0.036(4) 0.045(4) 0.039(4) -0.005(3) 0.010(3) -0.002(3)
C7B 0.023(3) 0.045(4) 0.033(4) -0.005(3) 0.002(3) -0.002(3)
C8B 0.039(4) 0.054(4) 0.040(4) -0.008(4) 0.019(3) 0.003(3)
C9B 0.061(5) 0.082(6) 0.053(5) -0.007(5) 0.024(4) 0.002(4)
C10B 0.054(5) 0.091(6) 0.055(5) -0.028(5) 0.024(4) -0.023(4)
C11B 0.039(4) 0.060(5) 0.067(6) -0.020(4) 0.021(4) 0.010(4)
C12B 0.093(6) 0.067(5) 0.068(6) 0.014(5) 0.033(5) 0.008(5)
C13B 0.125(15) 0.103(12) 0.102(12) 0.026(10) 0.054(11) 0.023(13)
C14B 0.147(13) 0.091(14) 0.132(15) 0.037(12) 0.049(12) 0.052(12)
C15B 0.147(18) 0.078(16) 0.118(18) 0.017(13) 0.065(15) -0.009(14)
C16B 0.090(13) 0.081(10) 0.092(11) 0.041(9) 0.049(9) 0.021(11)
C17B 0.118(15) 0.063(14) 0.108(17) 0.020(12) 0.024(14) -0.016(13)
C18B 0.131(13) 0.091(14) 0.111(15) 0.044(11) 0.044(11) 0.040(11)
C1C 0.029(3) 0.026(4) 0.046(5) -0.006(3) 0.007(3) 0.004(3)
C2C 0.024(3) 0.025(3) 0.045(4) -0.005(3) 0.008(3) 0.003(3)
C3C 0.035(4) 0.042(4) 0.037(4) -0.005(3) 0.006(3) 0.012(3)
C4C 0.030(4) 0.040(4) 0.060(5) -0.010(4) 0.018(3) 0.001(3)
C5C 0.029(3) 0.052(4) 0.050(5) -0.024(4) 0.009(3) -0.004(3)
C6C 0.039(4) 0.066(5) 0.036(4) -0.019(4) -0.003(3) 0.010(4)
C7C 0.033(4) 0.049(4) 0.045(5) -0.012(4) -0.002(3) 0.011(3)
C8C 0.045(4) 0.103(6) 0.048(5) -0.013(5) -0.003(4) 0.005(4)
C9C 0.048(5) 0.159(9) 0.064(6) -0.023(6) -0.007(4) 0.002(5)
C10C 0.095(7) 0.131(9) 0.060(6) 0.020(6) -0.010(5) 0.023(6)
C11C 0.058(5) 0.155(9) 0.045(6) -0.021(6) 0.011(4) 0.011(5)
C12C 0.040(4) 0.044(4) 0.089(6) -0.001(4) 0.027(4) 0.000(3)
C13C 0.054(5) 0.084(7) 0.155(9) 0.011(6) 0.032(6) -0.022(5)
C14C 0.076(6) 0.036(5) 0.118(8) -0.004(5) 0.046(5) -0.001(4)
C15C 0.089(6) 0.058(6) 0.109(8) 0.007(5) 0.057(6) 0.003(5)
C1D 0.031(4) 0.040(4) 0.027(4) 0.000(3) 0.009(3) 0.006(3)
C2D 0.028(3) 0.033(4) 0.047(4) 0.001(3) 0.007(3) 0.001(3)
C3D 0.037(4) 0.026(4) 0.044(4) 0.004(3) 0.008(3) 0.009(3)
C4D 0.045(4) 0.043(4) 0.065(5) 0.001(4) 0.002(4) -0.004(3)
C5D 0.068(5) 0.044(4) 0.060(5) 0.013(4) 0.000(4) -0.003(4)
C6D 0.057(4) 0.057(5) 0.055(5) 0.013(4) -0.001(4) 0.007(4)
C7D 0.047(4) 0.039(4) 0.046(5) 0.006(4) 0.001(3) -0.005(3)
C8D 0.082(5) 0.082(6) 0.069(6) 0.025(5) -0.009(5) -0.001(5)
C9D 0.087(11) 0.060(10) 0.043(10) 0.033(8) -0.020(8) -0.024(9)
C10D 0.063(9) 0.069(10) 0.072(11) 0.019(9) -0.024(8) -0.010(8)
C11D 0.062(9) 0.079(11) 0.048(10) 0.003(9) -0.008(8) -0.009(9)
C16D 0.207(19) 0.155(18) 0.19(2) -0.015(15) -0.042(16) 0.098(16)
C18D 0.172(18) 0.154(17) 0.118(16) 0.053(14) -0.039(15) -0.058(15)
C17D 0.167(19) 0.23(2) 0.142(18) 0.041(17) -0.016(15) -0.039(17)
C12D 0.070(5) 0.043(4) 0.055(5) 0.009(4) -0.003(4) -0.011(4)
C13D 0.101(7) 0.060(6) 0.089(7) 0.034(5) -0.023(5) -0.039(5)
C14D 0.104(7) 0.055(5) 0.070(6) -0.006(5) -0.006(5) -0.016(5)
C15D 0.060(5) 0.075(6) 0.101(7) 0.019(5) -0.008(5) -0.030(5)
C1E 0.026(3) 0.037(4) 0.028(4) 0.003(3) 0.011(3) -0.007(3)
C2E 0.027(3) 0.028(4) 0.048(5) 0.002(3) 0.001(3) -0.006(3)
C3E 0.024(3) 0.037(4) 0.048(5) 0.008(4) 0.002(3) -0.005(3)
C4E 0.034(3) 0.038(4) 0.055(5) 0.014(4) -0.007(3) 0.001(3)
C5E 0.042(4) 0.042(4) 0.059(5) 0.016(4) 0.001(3) 0.000(3)
C6E 0.052(4) 0.046(4) 0.048(5) 0.019(4) 0.013(3) 0.007(3)
C7E 0.042(4) 0.041(4) 0.042(5) 0.005(4) 0.002(3) 0.000(3)
C8E 0.081(5) 0.071(5) 0.059(5) 0.024(5) 0.011(4) 0.013(5)
C9E 0.201(11) 0.151(10) 0.093(8) 0.031(7) 0.053(8) 0.115(9)
C10E 0.208(13) 0.186(12) 0.105(9) 0.032(9) -0.021(9) -0.034(11)
C11E 0.241(13) 0.111(9) 0.085(8) 0.028(7) 0.022(8) 0.073(9)
C12E 0.059(4) 0.042(4) 0.069(5) 0.009(4) 0.001(4) 0.009(4)
C13E 0.092(6) 0.046(5) 0.081(6) 0.001(5) -0.015(5) -0.005(4)
C14E 0.060(5) 0.059(5) 0.087(6) -0.001(5) 0.002(4) 0.029(4)
C15E 0.079(6) 0.040(5) 0.102(7) 0.011(5) -0.010(5) 0.007(4)
C1F 0.026(3) 0.035(4) 0.039(4) -0.003(3) 0.004(3) -0.008(3)
C2F 0.032(3) 0.044(4) 0.041(4) -0.009(3) -0.003(3) 0.000(3)
C3F 0.035(4) 0.039(4) 0.035(4) -0.012(3) -0.008(3) -0.004(3)
C4F 0.043(4) 0.056(5) 0.050(5) -0.001(4) 0.000(4) -0.003(3)
C5F 0.054(4) 0.070(5) 0.052(5) 0.007(4) -0.013(4) -0.002(4)
C6F 0.051(4) 0.089(6) 0.044(5) 0.004(4) 0.002(4) 0.004(4)
C7F 0.038(4) 0.072(5) 0.037(4) -0.003(4) -0.001(3) 0.000(3)
C8F 0.066(5) 0.111(6) 0.063(5) 0.023(5) -0.015(4) 0.004(5)
C9F 0.092(7) 0.116(8) 0.070(7) 0.008(6) 0.021(5) -0.033(6)
C10F 0.162(9) 0.108(8) 0.076(7) -0.006(6) 0.007(7) 0.016(7)
C11F 0.089(7) 0.229(11) 0.085(7) 0.042(8) 0.008(6) 0.014(8)
C12F 0.037(4) 0.063(5) 0.064(5) 0.012(4) -0.012(4) -0.003(4)
C13F 0.044(4) 0.091(6) 0.081(6) 0.030(5) -0.018(4) -0.007(4)
C14F 0.043(5) 0.086(6) 0.106(7) 0.003(6) -0.009(5) 0.010(4)
C15F 0.047(4) 0.074(6) 0.078(6) 0.019(5) -0.020(4) -0.016(4)
C1G 0.020(3) 0.035(4) 0.050(5) -0.001(4) 0.008(3) -0.001(3)
C2G 0.030(3) 0.035(4) 0.041(4) -0.010(3) 0.009(3) 0.004(3)
C3G 0.030(3) 0.026(4) 0.044(4) -0.003(3) -0.002(3) 0.006(3)
C4G 0.035(4) 0.045(4) 0.041(4) -0.012(4) 0.001(3) 0.006(3)
C5G 0.033(4) 0.056(5) 0.049(5) -0.009(4) 0.008(3) 0.016(3)
C6G 0.041(4) 0.044(4) 0.048(5) -0.008(4) 0.005(3) 0.013(3)
C7G 0.031(3) 0.034(4) 0.061(5) -0.009(4) 0.010(3) 0.005(3)
C8G 0.055(4) 0.057(5) 0.067(5) 0.006(4) 0.016(4) 0.026(4)
C9G 0.101(7) 0.111(8) 0.104(8) 0.032(7) -0.015(6) 0.020(6)
C10G 0.127(8) 0.065(6) 0.129(9) 0.010(6) -0.008(7) 0.003(6)
C11G 0.113(8) 0.110(8) 0.109(9) 0.049(7) 0.030(7) 0.049(6)
C12G 0.048(4) 0.052(4) 0.048(5) -0.007(4) 0.007(4) 0.015(4)
C13G 0.050(5) 0.111(7) 0.099(7) 0.013(6) 0.027(5) 0.022(5)
C14G 0.079(6) 0.094(7) 0.092(7) -0.003(6) 0.038(5) -0.012(5)
C15G 0.060(5) 0.155(9) 0.059(6) -0.016(6) 0.007(5) 0.002(6)
C1I 0.036(4) 0.025(3) 0.035(4) 0.002(3) 0.011(3) 0.008(3)
C2I 0.038(4) 0.029(4) 0.043(4) -0.002(3) 0.015(3) 0.006(3)
C3I 0.043(4) 0.030(4) 0.042(5) -0.003(3) 0.015(3) 0.011(3)
C4I 0.058(4) 0.045(4) 0.040(5) -0.006(4) 0.014(4) 0.004(4)
C5I 0.076(5) 0.044(4) 0.036(4) 0.001(4) 0.010(4) -0.001(4)
C6I 0.066(5) 0.032(4) 0.051(5) 0.007(4) 0.016(4) 0.005(4)
C7I 0.047(4) 0.041(4) 0.046(5) 0.004(4) 0.020(3) 0.001(3)
C8I 0.074(5) 0.050(5) 0.064(5) 0.001(4) 0.025(4) -0.001(4)
C9I 0.086(6) 0.081(6) 0.087(7) 0.016(5) 0.046(5) -0.014(5)
C10I 0.106(7) 0.084(6) 0.073(7) 0.005(5) 0.054(6) 0.006(5)
C11I 0.110(7) 0.063(6) 0.071(6) 0.023(5) 0.024(5) -0.004(5)
C12I 0.078(5) 0.065(5) 0.041(5) 0.000(4) 0.015(4) -0.005(4)
C13I 0.128(8) 0.094(7) 0.053(6) -0.001(5) 0.004(5) -0.028(6)
C14I 0.080(6) 0.075(6) 0.056(6) 0.008(5) -0.004(5) -0.008(5)
C15I 0.098(6) 0.048(5) 0.067(6) -0.011(4) 0.020(5) -0.004(5)
C1H 0.026(3) 0.029(4) 0.041(4) -0.001(3) 0.010(3) -0.007(3)
C2H 0.029(3) 0.028(4) 0.050(4) 0.004(3) 0.014(3) 0.000(3)
C3H 0.027(3) 0.034(4) 0.063(5) 0.001(4) 0.016(3) 0.000(3)
C4H 0.030(3) 0.047(4) 0.072(5) 0.011(4) 0.017(3) -0.005(3)
C5H 0.038(4) 0.057(5) 0.077(5) 0.021(4) 0.019(4) -0.010(4)
C6H 0.041(4) 0.049(4) 0.059(5) 0.020(4) 0.012(3) -0.004(3)
C7H 0.029(3) 0.036(4) 0.062(5) 0.007(4) 0.020(3) 0.004(3)
C8H 0.039(4) 0.054(5) 0.079(6) 0.025(4) 0.017(4) -0.003(3)
C9H 0.095(6) 0.048(5) 0.067(6) 0.013(4) 0.004(5) -0.002(4)
C10H 0.102(7) 0.057(6) 0.080(7) 0.032(5) 0.037(5) 0.028(5)
C11H 0.055(5) 0.144(9) 0.174(10) 0.118(8) 0.003(6) -0.002(6)
C12H 0.039(4) 0.071(5) 0.090(6) 0.015(5) 0.024(4) 0.000(4)
C13H 0.036(4) 0.100(7) 0.148(9) 0.053(7) 0.038(5) -0.002(5)
C14H 0.032(4) 0.088(7) 0.133(9) 0.010(6) 0.014(5) -0.012(4)
C15H 0.038(4) 0.083(6) 0.102(7) 0.031(5) 0.027(4) 0.011(4)
C1 0.028(4) 0.045(4) 0.067(5) -0.010(4) 0.004(3) 0.002(3)
C2 0.026(3) 0.045(4) 0.063(5) -0.008(4) 0.001(3) 0.001(3)
C3 0.046(4) 0.034(4) 0.051(5) -0.012(4) 0.004(3) 0.007(3)
N1 0.025(3) 0.039(3) 0.056(4) -0.016(3) 0.002(3) 0.004(2)
N3 0.039(3) 0.027(3) 0.051(4) -0.012(3) 0.000(3) 0.004(3)
N2 0.020(3) 0.027(3) 0.054(4) -0.009(3) 0.000(3) 0.001(2)
C15 0.057(5) 0.066(5) 0.069(6) 0.000(5) 0.020(4) -0.001(4)
C14 0.050(4) 0.045(4) 0.063(5) -0.005(4) 0.010(4) 0.002(3)
C13 0.040(4) 0.043(4) 0.055(5) -0.002(4) -0.007(3) 0.001(3)
C10 0.037(4) 0.059(5) 0.056(5) -0.005(4) 0.001(3) -0.003(3)
C11 0.057(4) 0.064(5) 0.078(6) 0.000(4) 0.007(4) -0.005(4)
C12 0.063(5) 0.096(7) 0.079(7) 0.016(5) -0.019(5) -0.009(5)
C21 0.088(6) 0.057(6) 0.108(8) 0.007(5) 0.005(6) 0.020(5)
C20 0.059(5) 0.065(5) 0.067(5) -0.016(4) 0.007(4) 0.001(4)
C19 0.062(4) 0.062(5) 0.059(5) -0.009(4) 0.005(4) 0.006(4)
C16 0.039(4) 0.044(4) 0.083(6) 0.006(4) 0.008(4) 0.009(3)
C17 0.044(4) 0.063(5) 0.096(6) -0.008(5) -0.001(4) 0.002(4)
C18 0.056(5) 0.072(6) 0.066(6) -0.010(5) 0.018(4) 0.000(4)
C9 0.103(7) 0.047(5) 0.084(7) -0.008(5) 0.001(5) -0.001(5)
C8 0.044(4) 0.035(4) 0.072(5) -0.007(4) -0.005(4) -0.002(3)
C7 0.034(4) 0.040(4) 0.066(5) -0.003(4) 0.008(3) -0.007(3)
C4 0.032(3) 0.047(4) 0.058(5) -0.008(4) 0.004(3) -0.006(3)
C5 0.043(4) 0.048(4) 0.066(5) -0.009(4) -0.001(4) -0.003(3)
C6 0.055(5) 0.060(5) 0.073(6) -0.018(5) -0.004(4) -0.005(4)

loop_
_atom_type_symbol
_atom_type_description
_atom_type_scat_dispersion_real
_atom_type_scat_dispersion_imag
_atom_type_scat_source
C C 0.0033 0.0016 'International Tables Vol C Tables 4.2.6.8 and 6.1.1.4'
H H 0.0000 0.0000 'International Tables Vol C Tables 4.2.6.8 and 6.1.1.4'
N N 0.0061 0.0033 'International Tables Vol C Tables 4.2.6.8 and 6.1.1.4'
O O 0.0106 0.0060 'International Tables Vol C Tables 4.2.6.8 and 6.1.1.4'
Mn Mn 0.3368 0.7283 'International Tables Vol C Tables 4.2.6.8 and 6.1.1.4'
Gd Gd -0.1653 3.9035 'International Tables Vol C Tables 4.2.6.8 and 6.1.1.4'

loop_
_geom_angle_atom_site_label_1
_geom_angle_atom_site_label_2
_geom_angle_atom_site_label_3
_geom_angle
O3 Gd1 O1 119.47(12)
O3 Gd1 O2 119.43(13)
O1 Gd1 O2 121.10(13)
O3 Gd1 O2H 134.54(14)
O1 Gd1 O2H 70.03(13)
O2 Gd1 O2H 69.25(13)
O3 Gd1 O2F 134.49(13)
O1 Gd1 O2F 71.30(13)
O2 Gd1 O2F 68.75(13)
O2H Gd1 O2F 90.94(13)
O3 Gd1 O2I 70.39(13)
O1 Gd1 O2I 132.47(14)
O2 Gd1 O2I 69.40(13)
O2H Gd1 O2I 72.98(13)
O2F Gd1 O2I 138.13(13)
O3 Gd1 O2B 70.49(13)
O1 Gd1 O2B 68.41(13)
O2 Gd1 O2B 134.65(13)
O2H Gd1 O2B 138.42(13)
O2F Gd1 O2B 74.91(13)
O2I Gd1 O2B 140.83(13)
O3 Gd1 O2D 68.36(13)
O1 Gd1 O2D 134.69(14)
O2 Gd1 O2D 70.45(12)
O2H Gd1 O2D 139.70(12)
O2F Gd1 O2D 74.66(13)
O2I Gd1 O2D 92.81(13)
O2B Gd1 O2D 74.55(13)
O3 Gd1 O1E 69.67(13)
O1 Gd1 O1E 68.89(14)
O2 Gd1 O1E 134.09(13)
O2H Gd1 O1E 74.85(12)
O2F Gd1 O1E 140.18(13)
O2I Gd1 O1E 73.47(13)
O2B Gd1 O1E 91.25(13)
O2D Gd1 O1E 138.02(12)
O3 Gd1 Mn2 99.82(9)
O1 Gd1 Mn2 31.20(9)
O2 Gd1 Mn2 133.77(10)
O2H Gd1 Mn2 101.01(9)
O2F Gd1 Mn2 66.30(9)
O2I Gd1 Mn2 153.41(9)
O2B Gd1 Mn2 37.45(9)
O2D Gd1 Mn2 106.74(9)
O1E Gd1 Mn2 79.95(10)
O3 Gd1 Mn4 31.93(9)
O1 Gd1 Mn4 132.13(10)
O2 Gd1 Mn4 99.20(10)
O2H Gd1 Mn4 106.22(10)
O2F Gd1 Mn4 154.36(9)
O2I Gd1 Mn4 38.65(9)
O2B Gd1 Mn4 102.19(9)
O2D Gd1 Mn4 80.00(9)
O1E Gd1 Mn4 64.41(10)
Mn2 Gd1 Mn4 126.35(2)
O3 Gd1 Mn3 31.22(9)
O1 Gd1 Mn3 132.72(9)
O2 Gd1 Mn3 99.56(9)
O2H Gd1 Mn3 154.42(9)
O2F Gd1 Mn3 106.72(9)
O2I Gd1 Mn3 81.58(9)
O2B Gd1 Mn3 65.79(9)
O2D Gd1 Mn3 37.33(9)
O1E Gd1 Mn3 100.75(9)
Mn2 Gd1 Mn3 102.99(2)
Mn4 Gd1 Mn3 51.40(2)
O3E Mn1 O1 173.43(17)
O3E Mn1 O5 93.94(17)
O1 Mn1 O5 81.50(16)
O3E Mn1 O1H 92.11(17)
O1 Mn1 O1H 92.07(16)
O5 Mn1 O1H 172.37(16)
O3E Mn1 O1E 88.40(18)
O1 Mn1 O1E 86.96(16)
O5 Mn1 O1E 91.18(15)
O1H Mn1 O1E 84.36(15)
O3E Mn1 O1A 94.41(18)
O1 Mn1 O1A 90.35(17)
O5 Mn1 O1A 90.08(16)
O1H Mn1 O1A 94.08(16)
O1E Mn1 O1A 176.83(16)
O3E Mn1 Mn2 138.85(13)
O1 Mn1 Mn2 37.81(11)
O5 Mn1 Mn2 45.75(12)
O1H Mn1 Mn2 128.80(12)
O1E Mn1 Mn2 98.62(12)
O1A Mn1 Mn2 80.21(13)
O3E Mn1 Gd1 135.37(14)
O1 Mn1 Gd1 40.29(11)
O5 Mn1 Gd1 88.58(11)
O1H Mn1 Gd1 83.85(11)
O1E Mn1 Gd1 46.98(11)
O1A Mn1 Gd1 130.17(12)
Mn2 Mn1 Gd1 64.01(3)
O3B Mn2 O1 173.27(18)
O3B Mn2 O2B 88.66(17)
O1 Mn2 O2B 87.12(16)
O3B Mn2 O2A 94.32(17)
O1 Mn2 O2A 90.20(17)
O2B Mn2 O2A 175.57(15)
O3B Mn2 O1F 92.04(17)
O1 Mn2 O1F 92.78(17)
O2B Mn2 O1F 84.64(15)
O2A Mn2 O1F 91.97(16)
O3B Mn2 O5 94.11(17)
O1 Mn2 O5 80.78(16)
O2B Mn2 O5 91.64(16)
O2A Mn2 O5 91.41(16)
O1F Mn2 O5 172.74(16)
O3B Mn2 Mn1 137.49(13)
O1 Mn2 Mn1 38.54(12)
O2B Mn2 Mn1 99.00(12)
O2A Mn2 Mn1 80.99(13)
O1F Mn2 Mn1 130.15(12)
O5 Mn2 Mn1 44.29(11)
O3B Mn2 Gd1 135.27(13)
O1 Mn2 Gd1 40.84(11)
O2B Mn2 Gd1 46.61(11)
O2A Mn2 Gd1 130.29(12)
O1F Mn2 Gd1 84.35(11)
O5 Mn2 Gd1 88.57(11)
Mn1 Mn2 Gd1 65.10(3)
O3D Mn3 O3 173.82(17)
O3D Mn3 O2D 88.97(17)
O3 Mn3 O2D 87.28(16)
O3D Mn3 O2C 92.21(17)
O3 Mn3 O2C 91.59(16)
O2D Mn3 O2C 178.68(16)
O3D Mn3 O6 95.41(17)
O3 Mn3 O6 79.69(16)
O2D Mn3 O6 89.93(16)
O2C Mn3 O6 90.54(16)
O3D Mn3 O1B 91.75(18)
O3 Mn3 O1B 92.78(16)
O2D Mn3 O1B 84.60(15)
O2C Mn3 O1B 94.78(15)
O6 Mn3 O1B 170.92(16)
O3D Mn3 Mn4 138.04(14)
O3 Mn3 Mn4 38.17(12)
O2D Mn3 Mn4 98.72(12)
O2C Mn3 Mn4 80.78(12)
O6 Mn3 Mn4 43.87(11)
O1B Mn3 Mn4 129.89(12)
O3D Mn3 Gd1 136.04(13)
O3 Mn3 Gd1 40.48(11)
O2D Mn3 Gd1 47.08(11)
O2C Mn3 Gd1 131.73(12)
O6 Mn3 Gd1 86.30(11)
O1B Mn3 Gd1 84.67(11)
Mn4 Mn3 Gd1 64.16(3)
O3I Mn4 O3 172.27(17)
O3I Mn4 O6 93.31(17)
O3 Mn4 O6 80.87(16)
O3I Mn4 O2E 91.23(18)
O3 Mn4 O2E 94.26(17)
O6 Mn4 O2E 174.08(18)
O3I Mn4 O1C 95.16(18)
O3 Mn4 O1C 90.10(16)
O6 Mn4 O1C 91.50(16)
O2E Mn4 O1C 91.87(16)
O3I Mn4 O2I 87.77(18)
O3 Mn4 O2I 87.22(16)
O6 Mn4 O2I 90.70(16)
O2E Mn4 O2I 85.69(16)
O1C Mn4 O2I 176.22(16)
O3I Mn4 Mn3 137.95(13)
O3 Mn4 Mn3 37.67(12)
O6 Mn4 Mn3 45.59(12)
O2E Mn4 Mn3 130.45(12)
O1C Mn4 Mn3 80.15(12)
O2I Mn4 Mn3 99.25(12)
O3I Mn4 Gd1 134.32(13)
O3 Mn4 Gd1 40.91(11)
O6 Mn4 Gd1 87.48(12)
O2E Mn4 Gd1 86.63(12)
O1C Mn4 Gd1 130.49(12)
O2I Mn4 Gd1 46.55(12)
Mn3 Mn4 Gd1 64.44(3)
O2 Mn5 O3H 172.21(18)
O2 Mn5 O4 81.90(17)
O3H Mn5 O4 93.21(18)
O2 Mn5 O1I 92.27(17)
O3H Mn5 O1I 92.41(19)
O4 Mn5 O1I 173.91(17)
O2 Mn5 O2H 86.48(16)
O3H Mn5 O2H 87.65(16)
O4 Mn5 O2H 92.12(16)
O1I Mn5 O2H 85.75(16)
O2 Mn5 O1G 90.37(16)
O3H Mn5 O1G 95.60(17)
O4 Mn5 O1G 88.82(16)
O1I Mn5 O1G 92.99(17)
O2H Mn5 O1G 176.56(16)
O2 Mn5 Mn6 38.43(12)
O3H Mn5 Mn6 137.98(15)
O4 Mn5 Mn6 45.26(11)
O1I Mn5 Mn6 129.40(13)
O2H Mn5 Mn6 98.25(12)
O1G Mn5 Mn6 80.07(13)
O2 Mn5 Gd1 41.32(11)
O3H Mn5 Gd1 133.00(12)
O4 Mn5 Gd1 88.85(11)
O1I Mn5 Gd1 85.59(12)
O2H Mn5 Gd1 45.35(11)
O1G Mn5 Gd1 131.39(12)
Mn6 Mn5 Gd1 64.62(2)
O3F Mn6 O2 173.05(18)
O3F Mn6 O4 94.18(18)
O2 Mn6 O4 80.29(17)
O3F Mn6 O1D 91.62(18)
O2 Mn6 O1D 93.65(17)
O4 Mn6 O1D 173.17(16)
O3F Mn6 O2G 93.75(18)
O2 Mn6 O2G 90.50(17)
O4 Mn6 O2G 90.23(16)
O1D Mn6 O2G 92.98(16)
O3F Mn6 O2F 88.82(18)
O2 Mn6 O2F 87.03(17)
O4 Mn6 O2F 90.55(15)
O1D Mn6 O2F 85.97(15)
O2G Mn6 O2F 177.25(18)
O3F Mn6 Mn5 137.36(14)
O2 Mn6 Mn5 38.12(12)
O4 Mn6 Mn5 43.92(12)
O1D Mn6 Mn5 130.77(13)
O2G Mn6 Mn5 81.26(13)
O2F Mn6 Mn5 97.49(12)
O3F Mn6 Gd1 134.82(13)
O2 Mn6 Gd1 41.43(11)
O4 Mn6 Gd1 88.05(11)
O1D Mn6 Gd1 85.31(11)
O2G Mn6 Gd1 131.40(13)
O2F Mn6 Gd1 46.01(12)
Mn5 Mn6 Gd1 64.60(3)
Mn2 O1 Mn1 103.66(17)
Mn2 O1 Gd1 107.96(17)
Mn1 O1 Gd1 108.33(18)
Mn5 O2 Mn6 103.45(18)
Mn5 O2 Gd1 107.38(17)
Mn6 O2 Gd1 106.95(17)
Mn3 O3 Mn4 104.16(18)
Mn3 O3 Gd1 108.30(16)
Mn4 O3 Gd1 107.17(16)
C2 O4 Mn5 118.9(4)
C2 O4 Mn6 120.9(4)
Mn5 O4 Mn6 90.82(16)
C1 O5 Mn1 120.1(4)
C1 O5 Mn2 118.8(4)
Mn1 O5 Mn2 89.96(14)
C3 O6 Mn4 118.2(4)
C3 O6 Mn3 118.9(4)
Mn4 O6 Mn3 90.54(15)
C1A O1A Mn1 125.6(4)
C1A O2A Mn2 127.5(4)
C1B O1B Mn3 128.0(4)
C1B O2B Mn2 126.6(4)
C1B O2B Gd1 135.4(4)
Mn2 O2B Gd1 95.95(15)
C7B O3B Mn2 125.9(4)
C1C O1C Mn4 126.1(4)
C1C O2C Mn3 128.1(4)
C1D O1D Mn6 129.0(4)
C1D O2D Mn3 127.1(4)
C1D O2D Gd1 135.8(4)
Mn3 O2D Gd1 95.59(15)
C3D O3D Mn3 127.5(4)
C1E O1E Mn1 126.8(4)
C1E O1E Gd1 135.9(4)
Mn1 O1E Gd1 95.29(16)
C1E O2E Mn4 127.6(4)
C3E O3E Mn1 125.9(4)
C1F O1F Mn2 128.9(4)
C1F O2F Mn6 126.2(4)
C1F O2F Gd1 134.9(4)
Mn6 O2F Gd1 96.57(17)
C3F O3F Mn6 125.3(4)
C1G O1G Mn5 125.8(4)
C1G O2G Mn6 127.2(4)
C1I O1I Mn5 128.9(4)
C1I O2I Mn4 126.2(4)
C1I O2I Gd1 138.3(4)
Mn4 O2I Gd1 94.80(16)
C3I O3I Mn4 126.7(4)
C1H O1H Mn1 128.7(4)
C1H O2H Mn5 126.0(4)
C1H O2H Gd1 134.7(3)
Mn5 O2H Gd1 96.56(15)
C3H O3H Mn5 124.9(4)
O2A C1A O1A 124.1(6)
O2A C1A C2A 117.9(7)
O1A C1A C2A 118.0(6)
C3A C2A C7A 121.3(7)
C3A C2A C1A 119.2(7)
C7A C2A C1A 119.5(6)
O4A C3A C2A 126.4(8)
O4A C3A C4A 113.5(9)
C2A C3A C4A 120.1(8)
C2A C3A H235 119.9
C4A C3A H235 119.9
C5A C4A C3A 116.2(8)
C5A C4A C12A 122.5(8)
C3A C4A C12A 121.2(9)
C4A C5A C6A 127.6(8)
C4A C5A H1 116.2
C6A C5A H1 116.2
C5A C6A C7A 115.5(8)
C5A C6A C8A 125.4(8)
C7A C6A C8A 119.1(9)
O3A C7A C2A 127.5(8)
O3A C7A C6A 113.2(8)
C2A C7A C6A 119.3(8)
C2A C7A H236 120.4
C6A C7A H236 120.4
C10A C8A C9A 128.9(10)
C10A C8A C6A 115.6(8)
C9A C8A C6A 113.3(7)
C10A C8A C11A 91.5(9)
C9A C8A C11A 92.9(8)
C6A C8A C11A 101.2(9)
C8A C9A H2 109.5
C8A C9A H3 109.5
H2 C9A H3 109.5
C8A C9A H4 109.5
H2 C9A H4 109.5
H3 C9A H4 109.5
C8A C10A H5 109.5
C8A C10A H6 109.5
H5 C10A H6 109.5
C8A C10A H7 109.5
H5 C10A H7 109.5
H6 C10A H7 109.5
C8A C11A H8 109.5
C8A C11A H9 109.5
H8 C11A H9 109.5
C8A C11A H10 109.5
H8 C11A H10 109.5
H9 C11A H10 109.5
C16A C12A C17A 116.0(8)
C16A C12A C4A 120.4(10)
C14A C12A C4A 115.6(9)
C17A C12A C4A 105.5(9)
C14A C12A C15A 111.9(7)
C4A C12A C15A 110.3(8)
C16A C12A C18A 110.0(8)
C17A C12A C18A 104.8(7)
C4A C12A C18A 97.6(11)
C14A C12A C13A 105.7(7)
C4A C12A C13A 110.6(8)
C15A C12A C13A 101.7(7)
C12A C13A H13A 109.5
C12A C13A H13B 109.5
H13A C13A H13B 109.5
C12A C13A H13C 109.5
H13A C13A H13C 109.5
H13B C13A H13C 109.5
C12A C14A H14A 109.5
C12A C14A H14B 109.5
H14A C14A H14B 109.5
C12A C14A H14C 109.5
H14A C14A H14C 109.5
H14B C14A H14C 109.5
C12A C15A H15A 109.5
C12A C15A H15B 109.5
H15A C15A H15B 109.5
C12A C15A H15C 109.5
H15A C15A H15C 109.5
H15B C15A H15C 109.5
C12A C16A H16A 109.5
C12A C16A H16B 109.5
H16A C16A H16B 109.5
C12A C16A H16C 109.5
H16A C16A H16C 109.5
H16B C16A H16C 109.5
C12A C17A H17A 109.5
C12A C17A H17B 109.5
H17A C17A H17B 109.5
C12A C17A H17C 109.5
H17A C17A H17C 109.5
H17B C17A H17C 109.5
C12A C18A H18A 109.5
C12A C18A H18B 109.5
H18A C18A H18B 109.5
C12A C18A H18C 109.5
H18A C18A H18C 109.5
H18B C18A H18C 109.5
O1B C1B O2B 121.4(6)
O1B C1B C2B 117.5(5)
O2B C1B C2B 121.1(6)
C3B C2B C7B 119.9(6)
C3B C2B C1B 117.5(6)
C7B C2B C1B 122.5(6)
C4B C3B C2B 122.2(7)
C4B C3B H136 118.9
C2B C3B H136 118.9
C3B C4B C5B 116.6(7)
C3B C4B C12B 120.4(7)
C5B C4B C12B 122.9(7)
C6B C5B C4B 124.5(7)
C6B C5B H137 117.7
C4B C5B H137 117.7
C5B C6B C7B 117.9(6)
C5B C6B C8B 122.0(6)
C7B C6B C8B 120.1(6)
O3B C7B C2B 121.9(6)
O3B C7B C6B 119.0(6)
C2B C7B C6B 118.8(6)
C10B C8B C11B 111.6(6)
C10B C8B C9B 106.7(6)
C11B C8B C9B 108.3(5)
C10B C8B C6B 110.1(5)
C11B C8B C6B 108.8(5)
C9B C8B C6B 111.4(6)
C8B C9B H138 109.5
C8B C9B H139 109.5
H138 C9B H139 109.5
C8B C9B H140 109.5
H138 C9B H140 109.5
H139 C9B H140 109.5
C8B C10B H141 109.5
C8B C10B H142 109.5
H141 C10B H142 109.5
C8B C10B H143 109.5
H141 C10B H143 109.5
H142 C10B H143 109.5
C8B C11B H144 109.5
C8B C11B H145 109.5
H144 C11B H145 109.5
C8B C11B H146 109.5
H144 C11B H146 109.5
H145 C11B H146 109.5
C17B C12B C16B 109.7(8)
C13B C12B C15B 109.5(9)
C17B C12B C18B 110.1(8)
C16B C12B C18B 109.0(8)
C17B C12B C4B 107.6(13)
C13B C12B C4B 113.0(16)
C16B C12B C4B 113.7(14)
C15B C12B C4B 103.5(14)
C18B C12B C4B 106.7(12)
C13B C12B C14B 109.0(9)
C15B C12B C14B 108.2(8)
C4B C12B C14B 113.3(13)
C12B C13B H13D 109.5
C12B C13B H13E 109.5
H13D C13B H13E 109.5
C12B C13B H13F 109.5
H13D C13B H13F 109.5
H13E C13B H13F 109.5
C12B C14B H14D 109.5
C12B C14B H14E 109.5
H14D C14B H14E 109.5
C12B C14B H14F 109.5
H14D C14B H14F 109.5
H14E C14B H14F 109.5
C12B C15B H15D 109.5
C12B C15B H15E 109.5
H15D C15B H15E 109.5
C12B C15B H15F 109.5
H15D C15B H15F 109.5
H15E C15B H15F 109.5
C12B C16B H16D 109.5
C12B C16B H16E 109.5
H16D C16B H16E 109.5
C12B C16B H16F 109.5
H16D C16B H16F 109.5
H16E C16B H16F 109.5
C12B C17B H17D 109.5
C12B C17B H17E 109.5
H17D C17B H17E 109.5
C12B C17B H17F 109.5
H17D C17B H17F 109.5
H17E C17B H17F 109.5
C12B C18B H18D 109.5
C12B C18B H18E 109.5
H18D C18B H18E 109.5
C12B C18B H18F 109.5
H18D C18B H18F 109.5
H18E C18B H18F 109.5
O2C C1C O1C 124.5(6)
O2C C1C C2C 119.0(6)
O1C C1C C2C 116.4(6)
C7C C2C C3C 120.6(6)
C7C C2C C1C 120.9(6)
C3C C2C C1C 118.4(6)
O3C C3C C2C 125.6(8)
O3C C3C C4C 112.5(8)
C2C C3C C4C 121.6(7)
C2C C3C H237 119.2
C4C C3C H237 119.2
C5C C4C C3C 116.0(6)
C5C C4C C12C 123.5(6)
C3C C4C C12C 120.6(7)
C4C C5C C6C 124.7(6)
C4C C5C H20 117.7
C6C C5C H20 117.7
C5C C6C C7C 118.3(6)
C5C C6C C8C 122.1(7)
C7C C6C C8C 119.6(7)
O4C C7C C2C 123.1(6)
O4C C7C C6C 118.0(7)
C2C C7C C6C 118.8(7)
C2C C7C H238 120.6
C6C C7C H238 120.6
C10C C8C C6C 111.7(7)
C10C C8C C9C 107.3(7)
C6C C8C C9C 111.7(7)
C10C C8C C11C 108.0(8)
C6C C8C C11C 110.0(6)
C9C C8C C11C 108.0(7)
C8C C9C H21 109.5
C8C C9C H22 109.5
H21 C9C H22 109.5
C8C C9C H23 109.5
H21 C9C H23 109.5
H22 C9C H23 109.5
C8C C10C H24 109.5
C8C C10C H25 109.5
H24 C10C H25 109.5
C8C C10C H26 109.5
H24 C10C H26 109.5
H25 C10C H26 109.5
C8C C11C H27 109.5
C8C C11C H28 109.5
H27 C11C H28 109.5
C8C C11C H29 109.5
H27 C11C H29 109.5
H28 C11C H29 109.5
C13C C12C C4C 110.6(7)
C13C C12C C15C 109.9(7)
C4C C12C C15C 111.0(6)
C13C C12C C14C 107.4(7)
C4C C12C C14C 110.1(6)
C15C C12C C14C 107.8(7)
C12C C13C H30 109.5
C12C C13C H31 109.5
H30 C13C H31 109.5
C12C C13C H32 109.5
H30 C13C H32 109.5
H31 C13C H32 109.5
C12C C14C H33 109.5
C12C C14C H34 109.5
H33 C14C H34 109.5
C12C C14C H35 109.5
H33 C14C H35 109.5
H34 C14C H35 109.5
C12C C15C H36 109.5
C12C C15C H37 109.5
H36 C15C H37 109.5
C12C C15C H38 109.5
H36 C15C H38 109.5
H37 C15C H38 109.5
O1D C1D O2D 121.0(6)
O1D C1D C2D 118.1(6)
O2D C1D C2D 120.9(6)
C7D C2D C3D 121.7(6)
C7D C2D C1D 115.7(6)
C3D C2D C1D 122.5(6)
O3D C3D C4D 119.0(6)
O3D C3D C2D 122.9(6)
C4D C3D C2D 118.0(6)
C5D C4D C3D 118.1(6)
C5D C4D C12D 121.5(7)
C3D C4D C12D 120.4(6)
C4D C5D C6D 123.6(7)
C4D C5D H39 118.2
C6D C5D H39 118.2
C7D C6D C5D 117.0(7)
C7D C6D C8D 122.2(7)
C5D C6D C8D 120.8(7)
C6D C7D C2D 121.5(7)
C6D C7D H40 119.2
C2D C7D H40 119.2
C11D C8D C9D 111.7(7)
C18D C8D C6D 115.5(10)
C11D C8D C6D 108.1(8)
C9D C8D C6D 114.1(8)
C18D C8D C16D 110.3(8)
C6D C8D C16D 108.9(11)
C18D C8D C17D 109.5(8)
C6D C8D C17D 105.2(11)
C16D C8D C17D 107.1(8)
C11D C8D C10D 108.3(7)
C9D C8D C10D 107.5(7)
C6D C8D C10D 106.9(8)
C8D C9D H9D1 109.4
C8D C9D H9D2 109.5
H9D1 C9D H9D2 109.5
C8D C9D H9D3 109.5
H9D1 C9D H9D3 109.5
H9D2 C9D H9D3 109.5
C8D C10D H10A 109.5
C8D C10D H10B 109.5
H10A C10D H10B 109.5
C8D C10D H10C 109.5
H10A C10D H10C 109.5
H10B C10D H10C 109.5
C8D C11D H11A 109.5
C8D C11D H11B 109.5
H11A C11D H11B 109.5
C8D C11D H11C 109.5
H11A C11D H11C 109.5
H11B C11D H11C 109.5
C8D C16D H16G 109.5
C8D C16D H16H 109.4
H16G C16D H16H 109.5
C8D C16D H16I 109.5
H16G C16D H16I 109.5
H16H C16D H16I 109.5
C8D C18D H18G 109.5
C8D C18D H18H 109.4
H18G C18D H18H 109.5
C8D C18D H18I 109.5
H18G C18D H18I 109.5
H18H C18D H18I 109.5
C8D C17D H17G 109.5
C8D C17D H17H 109.5
H17G C17D H17H 109.5
C8D C17D H17I 109.4
H17G C17D H17I 109.5
H17H C17D H17I 109.5
C14D C12D C15D 111.2(7)
C14D C12D C13D 107.4(7)
C15D C12D C13D 107.6(7)
C14D C12D C4D 109.5(6)
C15D C12D C4D 110.2(6)
C13D C12D C4D 111.0(6)
C12D C13D H50 109.5
C12D C13D H51 109.5
H50 C13D H51 109.5
C12D C13D H52 109.5
H50 C13D H52 109.5
H51 C13D H52 109.5
C12D C14D H53 109.5
C12D C14D H54 109.5
H53 C14D H54 109.5
C12D C14D H55 109.5
H53 C14D H55 109.5
H54 C14D H55 109.5
C12D C15D H56 109.5
C12D C15D H57 109.5
H56 C15D H57 109.5
C12D C15D H58 109.5
H56 C15D H58 109.5
H57 C15D H58 109.5
O2E C1E O1E 121.2(6)
O2E C1E C2E 117.7(6)
O1E C1E C2E 121.1(6)
C7E C2E C3E 120.0(6)
C7E C2E C1E 117.3(6)
C3E C2E C1E 122.7(6)
O3E C3E C2E 122.8(6)
O3E C3E C4E 118.7(6)
C2E C3E C4E 118.4(7)
C5E C4E C3E 117.6(7)
C5E C4E C12E 122.8(6)
C3E C4E C12E 119.6(7)
C4E C5E C6E 125.7(7)
C4E C5E H59 117.1
C6E C5E H59 117.1
C5E C6E C7E 116.1(7)
C5E C6E C8E 122.9(7)
C7E C6E C8E 121.0(7)
C2E C7E C6E 122.1(7)
C2E C7E H60 119.0
C6E C7E H60 119.0
C11E C8E C9E 111.3(9)
C11E C8E C6E 117.5(8)
C9E C8E C6E 113.8(8)
C11E C8E C10E 103.8(9)
C9E C8E C10E 99.8(10)
C6E C8E C10E 108.7(8)
C8E C9E H61 109.5
C8E C9E H62 109.5
H61 C9E H62 109.5
C8E C9E H63 109.5
H61 C9E H63 109.5
H62 C9E H63 109.5
C8E C10E H64 109.5
C8E C10E H65 109.5
H64 C10E H65 109.5
C8E C10E H66 109.5
H64 C10E H66 109.5
H65 C10E H66 109.5
C8E C11E H67 109.5
C8E C11E H68 109.5
H67 C11E H68 109.5
C8E C11E H69 109.5
H67 C11E H69 109.5
H68 C11E H69 109.5
C13E C12E C14E 110.7(7)
C13E C12E C15E 107.0(6)
C14E C12E C15E 108.5(6)
C13E C12E C4E 110.5(6)
C14E C12E C4E 109.1(6)
C15E C12E C4E 111.1(7)
C12E C13E H70 109.5
C12E C13E H71 109.5
H70 C13E H71 109.5
C12E C13E H72 109.5
H70 C13E H72 109.5
H71 C13E H72 109.5
C12E C14E H73 109.5
C12E C14E H74 109.5
H73 C14E H74 109.5
C12E C14E H75 109.5
H73 C14E H75 109.5
H74 C14E H75 109.5
C12E C15E H76 109.5
C12E C15E H77 109.5
H76 C15E H77 109.5
C12E C15E H78 109.5
H76 C15E H78 109.5
H77 C15E H78 109.5
O1F C1F O2F 120.8(6)
O1F C1F C2F 118.6(6)
O2F C1F C2F 120.5(6)
C7F C2F C3F 121.1(6)
C7F C2F C1F 116.7(6)
C3F C2F C1F 122.2(7)
O3F C3F C2F 124.0(6)
O3F C3F C4F 118.0(6)
C2F C3F C4F 118.0(7)
C5F C4F C3F 117.8(6)
C5F C4F C12F 121.5(7)
C3F C4F C12F 120.7(7)
C4F C5F C6F 124.2(7)
C4F C5F H79 117.9
C6F C5F H79 117.9
C7F C6F C5F 117.5(7)
C7F C6F C8F 122.6(7)
C5F C6F C8F 119.7(7)
C6F C7F C2F 121.5(7)
C6F C7F H80 119.3
C2F C7F H80 119.3
C11F C8F C6F 112.0(7)
C11F C8F C10F 105.3(10)
C6F C8F C10F 108.5(8)
C11F C8F C9F 111.7(9)
C6F C8F C9F 109.9(8)
C10F C8F C9F 109.3(7)
C8F C9F H191 109.5
C8F C9F H192 109.5
H191 C9F H192 109.5
C8F C9F H250 109.5
H191 C9F H250 109.5
H192 C9F H250 109.5
C8F C10F H81 109.5
C8F C10F H82 109.5
H81 C10F H82 109.5
C8F C10F H83 109.5
H81 C10F H83 109.5
H82 C10F H83 109.5
C8F C11F H84 109.5
C8F C11F H85 109.5
H84 C11F H85 109.5
C8F C11F H86 109.5
H84 C11F H86 109.5
H85 C11F H86 109.5
C4F C12F C14F 109.8(6)
C4F C12F C13F 111.3(7)
C14F C12F C13F 107.9(7)
C4F C12F C15F 109.4(6)
C14F C12F C15F 110.8(7)
C13F C12F C15F 107.7(6)
C12F C13F H87 109.5
C12F C13F H88 109.5
H87 C13F H88 109.5
C12F C13F H89 109.5
H87 C13F H89 109.5
H88 C13F H89 109.5
C12F C14F H90 109.5
C12F C14F H91 109.5
H90 C14F H91 109.5
C12F C14F H92 109.5
H90 C14F H92 109.5
H91 C14F H92 109.5
C12F C15F H93 109.5
C12F C15F H94 109.5
H93 C15F H94 109.5
C12F C15F H95 109.5
H93 C15F H95 109.5
H94 C15F H95 109.5
O1G C1G O2G 125.0(6)
O1G C1G C2G 118.4(6)
O2G C1G C2G 116.6(6)
C3G C2G C7G 120.7(6)
C3G C2G C1G 121.1(6)
C7G C2G C1G 118.2(6)
C2G C3G O3G 122.5(6)
C2G C3G C4G 121.9(6)
O3G C3G C4G 115.7(6)
C5G C4G C3G 115.5(6)
C5G C4G C12G 122.5(6)
C3G C4G C12G 121.9(6)
C4G C5G C6G 125.7(6)
C4G C5G H96 117.2
C6G C5G H96 117.2
C5G C6G C7G 117.1(7)
C5G C6G C8G 122.1(6)
C7G C6G C8G 120.8(7)
C2G C7G C6G 119.1(7)
C2G C7G H97 120.5
C6G C7G H97 120.5
C11G C8G C9G 110.2(8)
C11G C8G C10G 106.6(8)
C9G C8G C10G 109.6(7)
C11G C8G C6G 114.1(6)
C9G C8G C6G 109.3(7)
C10G C8G C6G 106.9(7)
C8G C9G H98 109.5
C8G C9G H99 109.5
H98 C9G H99 109.5
C8G C9G H100 109.5
H98 C9G H100 109.5
H99 C9G H100 109.5
C8G C10G H101 109.5
C8G C10G H102 109.5
H101 C10G H102 109.5
C8G C10G H103 109.5
H101 C10G H103 109.5
H102 C10G H103 109.5
C8G C11G H104 109.5
C8G C11G H105 109.5
H104 C11G H105 109.5
C8G C11G H106 109.5
H104 C11G H106 109.5
H105 C11G H106 109.5
C15G C12G C4G 111.5(6)
C15G C12G C13G 109.4(7)
C4G C12G C13G 112.4(6)
C15G C12G C14G 109.8(7)
C4G C12G C14G 110.8(6)
C13G C12G C14G 102.6(7)
C12G C13G H107 109.5
C12G C13G H108 109.5
H107 C13G H108 109.5
C12G C13G H109 109.5
H107 C13G H109 109.5
H108 C13G H109 109.5
C12G C14G H110 109.5
C12G C14G H111 109.5
H110 C14G H111 109.5
C12G C14G H112 109.5
H110 C14G H112 109.5
H111 C14G H112 109.5
C12G C15G H113 109.5
C12G C15G H114 109.5
H113 C15G H114 109.5
C12G C15G H115 109.5
H113 C15G H115 109.5
H114 C15G H115 109.5
O1I C1I O2I 120.0(6)
O1I C1I C2I 119.1(6)
O2I C1I C2I 120.9(6)
C7I C2I C3I 119.1(6)
C7I C2I C1I 117.0(6)
C3I C2I C1I 124.0(6)
O3I C3I C2I 121.0(6)
O3I C3I C4I 119.2(6)
C2I C3I C4I 119.6(6)
C5I C4I C3I 117.7(7)
C5I C4I C12I 122.3(7)
C3I C4I C12I 119.9(6)
C4I C5I C6I 125.3(7)
C4I C5I H116 117.3
C6I C5I H116 117.3
C7I C6I C5I 116.9(7)
C7I C6I C8I 123.0(7)
C5I C6I C8I 120.1(7)
C6I C7I C2I 121.2(7)
C6I C7I H117 119.4
C2I C7I H117 119.4
C10I C8I C11I 109.5(7)
C10I C8I C9I 108.5(7)
C11I C8I C9I 108.7(7)
C10I C8I C6I 109.1(6)
C11I C8I C6I 109.5(7)
C9I C8I C6I 111.4(7)
C8I C9I H118 109.5
C8I C9I H119 109.5
H118 C9I H119 109.5
C8I C9I H120 109.5
H118 C9I H120 109.5
H119 C9I H120 109.5
C8I C10I H121 109.5
C8I C10I H122 109.5
H121 C10I H122 109.5
C8I C10I H123 109.5
H121 C10I H123 109.5
H122 C10I H123 109.5
C8I C11I H124 109.5
C8I C11I H125 109.5
H124 C11I H125 109.5
C8I C11I H126 109.5
H124 C11I H126 109.5
H125 C11I H126 109.5
C15I C12I C4I 109.5(7)
C15I C12I C13I 108.1(7)
C4I C12I C13I 110.6(6)
C15I C12I C14I 110.4(7)
C4I C12I C14I 113.0(6)
C13I C12I C14I 105.0(7)
C12I C13I H127 109.5
C12I C13I H128 109.5
H127 C13I H128 109.5
C12I C13I H129 109.5
H127 C13I H129 109.5
H128 C13I H129 109.5
C12I C14I H130 109.5
C12I C14I H131 109.5
H130 C14I H131 109.5
C12I C14I H132 109.5
H130 C14I H132 109.5
H131 C14I H132 109.5
C12I C15I H133 109.5
C12I C15I H134 109.5
H133 C15I H134 109.5
C12I C15I H135 109.5
H133 C15I H135 109.5
H134 C15I H135 109.5
O1H C1H O2H 121.6(5)
O1H C1H C2H 118.0(6)
O2H C1H C2H 120.5(5)
C7H C2H C3H 120.8(6)
C7H C2H C1H 116.5(5)
C3H C2H C1H 122.7(6)
O3H C3H C4H 118.7(6)
O3H C3H C2H 122.1(6)
C4H C3H C2H 119.1(6)
C5H C4H C3H 117.2(6)
C5H C4H C12H 121.1(6)
C3H C4H C12H 121.6(7)
C4H C5H C6H 125.3(6)
C4H C5H H156 117.3
C6H C5H H156 117.3
C7H C6H C5H 115.4(6)
C7H C6H C8H 123.0(6)
C5H C6H C8H 121.4(6)
C6H C7H C2H 122.2(6)
C6H C7H H157 118.9
C2H C7H H157 118.9
C9H C8H C10H 109.7(6)
C9H C8H C6H 111.8(6)
C10H C8H C6H 106.8(7)
C9H C8H C11H 109.0(8)
C10H C8H C11H 109.0(8)
C6H C8H C11H 110.4(6)
C8H C9H H158 109.5
C8H C9H H159 109.5
H158 C9H H159 109.5
C8H C9H H160 109.5
H158 C9H H160 109.5
H159 C9H H160 109.5
C8H C10H H161 109.5
C8H C10H H162 109.5
H161 C10H H162 109.5
C8H C10H H163 109.5
H161 C10H H163 109.5
H162 C10H H163 109.5
C8H C11H H164 109.5
C8H C11H H165 109.5
H164 C11H H165 109.5
C8H C11H H166 109.5
H164 C11H H166 109.5
H165 C11H H166 109.5
C14H C12H C4H 109.6(7)
C14H C12H C13H 109.0(7)
C4H C12H C13H 111.6(7)
C14H C12H C15H 111.3(7)
C4H C12H C15H 109.2(6)
C13H C12H C15H 106.2(7)
C12H C13H H167 109.5
C12H C13H H168 109.5
H167 C13H H168 109.5
C12H C13H H169 109.5
H167 C13H H169 109.5
H168 C13H H169 109.5
C12H C14H H170 109.5
C12H C14H H171 109.5
H170 C14H H171 109.5
C12H C14H H172 109.5
H170 C14H H172 109.5
H171 C14H H172 109.5
C12H C15H H173 109.5
C12H C15H H174 109.5
H173 C15H H174 109.5
C12H C15H H175 109.5
H173 C15H H175 109.5
H174 C15H H175 109.5
O5 C1 H176 109.5
O5 C1 H177 109.5
H176 C1 H177 109.5
O5 C1 H178 109.5
H176 C1 H178 109.5
H177 C1 H178 109.5
O4 C2 H179 109.5
O4 C2 H180 109.5
H179 C2 H180 109.5
O4 C2 H181 109.5
H179 C2 H181 109.5
H180 C2 H181 109.5
O6 C3 H182 109.5
O6 C3 H183 109.5
H182 C3 H183 109.5
O6 C3 H184 109.5
H182 C3 H184 109.5
H183 C3 H184 109.5
C4 N1 C7 115.3(5)
C4 N1 H185 108.5
C7 N1 H185 108.5
C4 N1 H186 108.5
C7 N1 H186 108.5
H185 N1 H186 107.5
C19 N3 C16 114.1(5)
C19 N3 H187 108.7
C16 N3 H187 108.7
C19 N3 H188 108.7
C16 N3 H188 108.7
H187 N3 H188 107.6
C10 N2 C13 113.1(5)
C10 N2 H189 109.0
C13 N2 H189 109.0
C10 N2 H190 109.0
C13 N2 H190 108.9
H189 N2 H190 107.8
C14 C15 H193 109.5
C14 C15 H194 109.5
H193 C15 H194 109.5
C14 C15 H195 109.5
H193 C15 H195 109.5
H194 C15 H195 109.5
C13 C14 C15 110.9(6)
C13 C14 H196 109.5
C15 C14 H196 109.5
C13 C14 H197 109.5
C15 C14 H197 109.5
H196 C14 H197 108.0
C14 C13 N2 114.8(6)
C14 C13 H198 108.6
N2 C13 H198 108.6
C14 C13 H199 108.6
N2 C13 H199 108.6
H198 C13 H199 107.6
C11 C10 N2 113.6(6)
C11 C10 H200 108.9
N2 C10 H200 108.9
C11 C10 H201 108.9
N2 C10 H201 108.9
H200 C10 H201 107.7
C10 C11 C12 110.6(7)
C10 C11 H202 109.5
C12 C11 H202 109.5
C10 C11 H203 109.5
C12 C11 H203 109.5
H202 C11 H203 108.1
C11 C12 H204 109.5
C11 C12 H205 109.5
H204 C12 H205 109.5
C11 C12 H206 109.5
H204 C12 H206 109.5
H205 C12 H206 109.5
C20 C21 H207 109.5
C20 C21 H208 109.5
H207 C21 H208 109.5
C20 C21 H209 109.5
H207 C21 H209 109.5
H208 C21 H209 109.5
C19 C20 C21 110.5(7)
C19 C20 H210 109.6
C21 C20 H210 109.6
C19 C20 H211 109.6
C21 C20 H211 109.6
H210 C20 H211 108.1
C20 C19 N3 112.4(6)
C20 C19 H19A 109.1
N3 C19 H19A 109.1
C20 C19 H19B 109.1
N3 C19 H19B 109.1
H19A C19 H19B 107.9
C17 C16 N3 112.6(6)
C17 C16 H213 109.1
N3 C16 H213 109.1
C17 C16 H214 109.1
N3 C16 H214 109.1
H213 C16 H214 107.8
C16 C17 C18 107.3(7)
C16 C17 H215 110.3
C18 C17 H215 110.3
C16 C17 H216 110.3
C18 C17 H216 110.3
H215 C17 H216 108.5
C17 C18 H217 109.5
C17 C18 H218 109.5
H217 C18 H218 109.5
C17 C18 H219 109.5
H217 C18 H219 109.5
H218 C18 H219 109.5
C8 C9 H220 109.5
C8 C9 H221 109.5
H220 C9 H221 109.5
C8 C9 H222 109.5
H220 C9 H222 109.5
H221 C9 H222 109.5
C7 C8 C9 111.0(6)
C7 C8 H223 109.4
C9 C8 H223 109.4
C7 C8 H224 109.4
C9 C8 H224 109.4
H223 C8 H224 108.0
C8 C7 N1 113.9(5)
C8 C7 H225 108.8
N1 C7 H225 108.8
C8 C7 H226 108.8
N1 C7 H226 108.8
H225 C7 H226 107.7
N1 C4 C5 111.8(5)
N1 C4 H227 109.3
C5 C4 H227 109.3
N1 C4 H228 109.3
C5 C4 H228 109.3
H227 C4 H228 107.9
C4 C5 C6 111.6(6)
C4 C5 H229 109.3
C6 C5 H229 109.3
C4 C5 H230 109.3
C6 C5 H230 109.3
H229 C5 H230 108.0
C5 C6 H231 109.5
C5 C6 H232 109.5
H231 C6 H232 109.5
C5 C6 H233 109.5
H231 C6 H233 109.5
H232 C6 H233 109.5

loop_
_geom_bond_atom_site_label_1
_geom_bond_atom_site_label_2
_geom_bond_distance
Gd1 O3 2.325(4)
Gd1 O1 2.331(4)
Gd1 O2 2.359(4)
Gd1 O2H 2.442(4)
Gd1 O2F 2.469(4)
Gd1 O2I 2.472(4)
Gd1 O2B 2.478(4)
Gd1 O2D 2.502(4)
Gd1 O1E 2.513(4)
Gd1 Mn2 3.3912(10)
Gd1 Mn4 3.3926(11)
Gd1 Mn3 3.4008(10)
Mn1 O3E 1.853(4)
Mn1 O1 1.877(4)
Mn1 O5 2.044(4)
Mn1 O1H 2.051(4)
Mn1 O1E 2.103(4)
Mn1 O1A 2.128(4)
Mn1 Mn2 2.9275(14)
Mn2 O3B 1.829(4)
Mn2 O1 1.847(4)
Mn2 O2B 2.073(4)
Mn2 O2A 2.086(4)
Mn2 O1F 2.094(4)
Mn2 O5 2.097(4)
Mn3 O3D 1.844(4)
Mn3 O3 1.857(4)
Mn3 O2D 2.072(4)
Mn3 O2C 2.076(4)
Mn3 O6 2.105(4)
Mn3 O1B 2.106(4)
Mn3 Mn4 2.9460(14)
Mn4 O3I 1.851(4)
Mn4 O3 1.878(4)
Mn4 O6 2.042(4)
Mn4 O2E 2.048(4)
Mn4 O1C 2.125(4)
Mn4 O2I 2.126(4)
Mn5 O2 1.856(4)
Mn5 O3H 1.861(4)
Mn5 O4 2.029(4)
Mn5 O1I 2.044(4)
Mn5 O2H 2.117(4)
Mn5 O1G 2.140(4)
Mn5 Mn6 2.9242(15)
Mn6 O3F 1.845(5)
Mn6 O2 1.869(4)
Mn6 O4 2.077(4)
Mn6 O1D 2.078(4)
Mn6 O2G 2.080(4)
Mn6 O2F 2.086(4)
O4 C2 1.433(7)
O5 C1 1.452(7)
O6 C3 1.418(7)
O1A C1A 1.278(8)
O2A C1A 1.258(7)
O3A C7A 1.258(10)
O4A C3A 1.233(12)
O1B C1B 1.261(7)
O2B C1B 1.284(7)
O3B C7B 1.348(7)
O1C C1C 1.282(7)
O2C C1C 1.261(7)
O3C C3C 1.314(14)
O4C C7C 1.325(10)
O1D C1D 1.256(7)
O2D C1D 1.295(7)
O3D C3D 1.324(7)
O1E C1E 1.279(7)
O2E C1E 1.269(7)
O3E C3E 1.344(7)
O1F C1F 1.265(7)
O2F C1F 1.288(7)
O3F C3F 1.313(8)
O1G C1G 1.259(7)
O2G C1G 1.267(7)
O3G C3G 1.389(8)
O1I C1I 1.270(7)
O2I C1I 1.280(7)
O3I C3I 1.348(7)
O1H C1H 1.267(7)
O2H C1H 1.276(7)
O3H C3H 1.344(8)
C1A C2A 1.493(9)
C2A C3A 1.380(10)
C2A C7A 1.385(9)
C3A C4A 1.415(10)
C3A H235 0.9500
C4A C5A 1.341(12)
C4A C12A 1.537(11)
C5A C6A 1.363(12)
C5A H1 0.9500
C6A C7A 1.437(10)
C6A C8A 1.538(12)
C7A H236 0.9500
C8A C10A 1.365(12)
C8A C9A 1.448(12)
C8A C11A 1.742(15)
C9A H2 0.9800
C9A H3 0.9800
C9A H4 0.9800
C10A H5 0.9800
C10A H6 0.9800
C10A H7 0.9800
C11A H8 0.9800
C11A H9 0.9800
C11A H10 0.9800
C12A C16A 1.460(9)
C12A C14A 1.495(9)
C12A C17A 1.531(9)
C12A C15A 1.549(9)
C12A C18A 1.589(10)
C12A C13A 1.621(9)
C13A H13A 0.9800
C13A H13B 0.9800
C13A H13C 0.9800
C14A H14A 0.9800
C14A H14B 0.9800
C14A H14C 0.9800
C15A H15A 0.9800
C15A H15B 0.9800
C15A H15C 0.9800
C16A H16A 0.9800
C16A H16B 0.9800
C16A H16C 0.9800
C17A H17A 0.9800
C17A H17B 0.9800
C17A H17C 0.9800
C18A H18A 0.9800
C18A H18B 0.9800
C18A H18C 0.9800
C1B C2B 1.476(9)
C2B C3B 1.384(9)
C2B C7B 1.413(9)
C3B C4B 1.383(9)
C3B H136 0.9500
C4B C5B 1.385(10)
C4B C12B 1.544(10)
C5B C6B 1.375(9)
C5B H137 0.9500
C6B C7B 1.416(9)
C6B C8B 1.574(9)
C8B C10B 1.516(9)
C8B C11B 1.549(9)
C8B C9B 1.559(9)
C9B H138 0.9800
C9B H139 0.9800
C9B H140 0.9800
C10B H141 0.9800
C10B H142 0.9800
C10B H143 0.9800
C11B H144 0.9800
C11B H145 0.9800
C11B H146 0.9800
C12B C17B 1.525(10)
C12B C13B 1.538(10)
C12B C16B 1.539(10)
C12B C15B 1.540(10)
C12B C18B 1.542(10)
C12B C14B 1.545(10)
C13B H13D 0.9800
C13B H13E 0.9800
C13B H13F 0.9800
C14B H14D 0.9800
C14B H14E 0.9800
C14B H14F 0.9800
C15B H15D 0.9800
C15B H15E 0.9800
C15B H15F 0.9800
C16B H16D 0.9800
C16B H16E 0.9800
C16B H16F 0.9800
C17B H17D 0.9800
C17B H17E 0.9800
C17B H17F 0.9800
C18B H18D 0.9800
C18B H18E 0.9800
C18B H18F 0.9800
C1C C2C 1.502(8)
C2C C7C 1.394(9)
C2C C3C 1.398(9)
C3C C4C 1.403(9)
C3C H237 0.9500
C4C C5C 1.383(10)
C4C C12C 1.527(10)
C5C C6C 1.383(10)
C5C H20 0.9500
C6C C7C 1.416(9)
C6C C8C 1.521(10)
C7C H238 0.9500
C8C C10C 1.504(12)
C8C C9C 1.568(10)
C8C C11C 1.577(10)
C9C H21 0.9800
C9C H22 0.9800
C9C H23 0.9800
C10C H24 0.9800
C10C H25 0.9800
C10C H26 0.9800
C11C H27 0.9800
C11C H28 0.9800
C11C H29 0.9800
C12C C13C 1.522(11)
C12C C15C 1.545(11)
C12C C14C 1.570(10)
C13C H30 0.9800
C13C H31 0.9800
C13C H32 0.9800
C14C H33 0.9800
C14C H34 0.9800
C14C H35 0.9800
C15C H36 0.9800
C15C H37 0.9800
C15C H38 0.9800
C1D C2D 1.478(9)
C2D C7D 1.391(9)
C2D C3D 1.429(9)
C3D C4D 1.421(9)
C4D C5D 1.399(10)
C4D C12D 1.540(10)
C5D C6D 1.432(10)
C5D H39 0.9500
C6D C7D 1.374(9)
C6D C8D 1.533(10)
C7D H40 0.9500
C8D C18D 1.516(10)
C8D C11D 1.526(9)
C8D C9D 1.533(9)
C8D C16D 1.542(10)
C8D C17D 1.549(10)
C8D C10D 1.563(9)
C9D H9D1 0.9800
C9D H9D2 0.9800
C9D H9D3 0.9800
C10D H10A 0.9800
C10D H10B 0.9800
C10D H10C 0.9800
C11D H11A 0.9800
C11D H11B 0.9800
C11D H11C 0.9800
C16D H16G 0.9800
C16D H16H 0.9800
C16D H16I 0.9800
C18D H18G 0.9800
C18D H18H 0.9800
C18D H18I 0.9800
C17D H17G 0.9800
C17D H17H 0.9800
C17D H17I 0.9800
C12D C14D 1.520(10)
C12D C15D 1.530(10)
C12D C13D 1.534(10)
C13D H50 0.9800
C13D H51 0.9800
C13D H52 0.9800
C14D H53 0.9800
C14D H54 0.9800
C14D H55 0.9800
C15D H56 0.9800
C15D H57 0.9800
C15D H58 0.9800
C1E C2E 1.479(9)
C2E C7E 1.392(9)
C2E C3E 1.423(9)
C3E C4E 1.428(9)
C4E C5E 1.371(9)
C4E C12E 1.565(10)
C5E C6E 1.382(10)
C5E H59 0.9500
C6E C7E 1.392(9)
C6E C8E 1.502(11)
C7E H60 0.9500
C8E C11E 1.474(12)
C8E C9E 1.484(12)
C8E C10E 1.573(15)
C9E H61 0.9800
C9E H62 0.9800
C9E H63 0.9800
C10E H64 0.9800
C10E H65 0.9800
C10E H66 0.9800
C11E H67 0.9800
C11E H68 0.9800
C11E H69 0.9800
C12E C13E 1.528(10)
C12E C14E 1.528(10)
C12E C15E 1.531(10)
C13E H70 0.9800
C13E H71 0.9800
C13E H72 0.9800
C14E H73 0.9800
C14E H74 0.9800
C14E H75 0.9800
C15E H76 0.9800
C15E H77 0.9800
C15E H78 0.9800
C1F C2F 1.471(9)
C2F C7F 1.401(9)
C2F C3F 1.422(9)
C3F C4F 1.440(9)
C4F C5F 1.363(10)
C4F C12F 1.533(9)
C5F C6F 1.432(10)
C5F H79 0.9500
C6F C7F 1.350(10)
C6F C8F 1.534(11)
C7F H80 0.9500
C8F C11F 1.527(12)
C8F C10F 1.538(13)
C8F C9F 1.544(12)
C9F H191 0.9800
C9F H192 0.9800
C9F H250 0.9800
C10F H81 0.9800
C10F H82 0.9800
C10F H83 0.9800
C11F H84 0.9800
C11F H85 0.9800
C11F H86 0.9800
C12F C14F 1.538(11)
C12F C13F 1.542(10)
C12F C15F 1.543(10)
C13F H87 0.9800
C13F H88 0.9800
C13F H89 0.9800
C14F H90 0.9800
C14F H91 0.9800
C14F H92 0.9800
C15F H93 0.9800
C15F H94 0.9800
C15F H95 0.9800
C1G C2G 1.508(8)
C2G C3G 1.361(9)
C2G C7G 1.399(9)
C3G C4G 1.414(8)
C4G C5G 1.363(9)
C4G C12G 1.531(9)
C5G C6G 1.380(9)
C5G H96 0.9500
C6G C7G 1.412(9)
C6G C8G 1.554(10)
C7G H97 0.9500
C8G C11G 1.480(11)
C8G C9G 1.509(12)
C8G C10G 1.532(12)
C9G H98 0.9800
C9G H99 0.9800
C9G H100 0.9800
C10G H101 0.9800
C10G H102 0.9800
C10G H103 0.9800
C11G H104 0.9800
C11G H105 0.9800
C11G H106 0.9800
C12G C15G 1.514(10)
C12G C13G 1.531(10)
C12G C14G 1.550(11)
C13G H107 0.9800
C13G H108 0.9800
C13G H109 0.9800
C14G H110 0.9800
C14G H111 0.9800
C14G H112 0.9800
C15G H113 0.9800
C15G H114 0.9800
C15G H115 0.9800
C1I C2I 1.459(9)
C2I C7I 1.421(9)
C2I C3I 1.423(9)
C3I C4I 1.429(9)
C4I C5I 1.358(10)
C4I C12I 1.536(10)
C5I C6I 1.400(10)
C5I H116 0.9500
C6I C7I 1.393(9)
C6I C8I 1.535(10)
C7I H117 0.9500
C8I C10I 1.504(10)
C8I C11I 1.518(11)
C8I C9I 1.526(11)
C9I H118 0.9800
C9I H119 0.9800
C9I H120 0.9800
C10I H121 0.9800
C10I H122 0.9800
C10I H123 0.9800
C11I H124 0.9800
C11I H125 0.9800
C11I H126 0.9800
C12I C15I 1.525(10)
C12I C13I 1.546(11)
C12I C14I 1.551(11)
C13I H127 0.9800
C13I H128 0.9800
C13I H129 0.9800
C14I H130 0.9800
C14I H131 0.9800
C14I H132 0.9800
C15I H133 0.9800
C15I H134 0.9800
C15I H135 0.9800
C1H C2H 1.492(8)
C2H C7H 1.390(9)
C2H C3H 1.418(8)
C3H C4H 1.403(9)
C4H C5H 1.395(9)
C4H C12H 1.541(10)
C5H C6H 1.408(9)
C5H H156 0.9500
C6H C7H 1.383(9)
C6H C8H 1.513(10)
C7H H157 0.9500
C8H C9H 1.495(10)
C8H C10H 1.506(11)
C8H C11H 1.533(10)
C9H H158 0.9800
C9H H159 0.9800
C9H H160 0.9800
C10H H161 0.9800
C10H H162 0.9800
C10H H163 0.9800
C11H H164 0.9800
C11H H165 0.9800
C11H H166 0.9800
C12H C14H 1.530(12)
C12H C13H 1.550(10)
C12H C15H 1.551(11)
C13H H167 0.9800
C13H H168 0.9800
C13H H169 0.9800
C14H H170 0.9800
C14H H171 0.9800
C14H H172 0.9800
C15H H173 0.9800
C15H H174 0.9800
C15H H175 0.9800
C1 H176 0.9800
C1 H177 0.9800
C1 H178 0.9800
C2 H179 0.9800
C2 H180 0.9800
C2 H181 0.9800
C3 H182 0.9800
C3 H183 0.9800
C3 H184 0.9800
N1 C4 1.490(8)
N1 C7 1.512(8)
N1 H185 0.9900
N1 H186 0.9900
N3 C19 1.480(8)
N3 C16 1.564(9)
N3 H187 0.9900
N3 H188 0.9900
N2 C10 1.493(8)
N2 C13 1.531(8)
N2 H189 0.9900
N2 H190 0.9900
C15 C14 1.504(9)
C15 H193 0.9800
C15 H194 0.9800
C15 H195 0.9800
C14 C13 1.466(9)
C14 H196 0.9900
C14 H197 0.9900
C13 H198 0.9900
C13 H199 0.9900
C10 C11 1.468(10)
C10 H200 0.9900
C10 H201 0.9900
C11 C12 1.589(11)
C11 H202 0.9900
C11 H203 0.9900
C12 H204 0.9800
C12 H205 0.9800
C12 H206 0.9800
C21 C20 1.587(11)
C21 H207 0.9800
C21 H208 0.9800
C21 H209 0.9800
C20 C19 1.466(10)
C20 H210 0.9900
C20 H211 0.9900
C19 H19A 0.9900
C19 H19B 0.9900
C16 C17 1.513(10)
C16 H213 0.9900
C16 H214 0.9900
C17 C18 1.520(10)
C17 H215 0.9900
C17 H216 0.9900
C18 H217 0.9800
C18 H218 0.9800
C18 H219 0.9800
C9 C8 1.522(10)
C9 H220 0.9800
C9 H221 0.9800
C9 H222 0.9800
C8 C7 1.501(9)
C8 H223 0.9900
C8 H224 0.9900
C7 H225 0.9900
C7 H226 0.9900
C4 C5 1.527(9)
C4 H227 0.9900
C4 H228 0.9900
C5 C6 1.529(10)
C5 H229 0.9900
C5 H230 0.9900
C6 H231 0.9800
C6 H232 0.9800
C6 H233 0.9800

loop_
_geom_torsion_atom_site_label_1
_geom_torsion_atom_site_label_2
_geom_torsion_atom_site_label_3
_geom_torsion_atom_site_label_4
_geom_torsion
O2B Mn2 O1 Mn1 -108.34(18)
O2A Mn2 O1 Mn1 75.19(18)
O1F Mn2 O1 Mn1 167.18(18)
O5 Mn2 O1 Mn1 -16.20(17)
Gd1 Mn2 O1 Mn1 -114.8(2)
O2B Mn2 O1 Gd1 6.44(17)
O2A Mn2 O1 Gd1 -170.03(18)
O1F Mn2 O1 Gd1 -78.05(18)
O5 Mn2 O1 Gd1 98.58(18)
Mn1 Mn2 O1 Gd1 114.8(2)
O5 Mn1 O1 Mn2 16.60(17)
O1H Mn1 O1 Mn2 -167.52(18)
O1E Mn1 O1 Mn2 108.25(18)
O1A Mn1 O1 Mn2 -73.43(18)
Gd1 Mn1 O1 Mn2 114.5(2)
O5 Mn1 O1 Gd1 -97.91(17)
O1H Mn1 O1 Gd1 77.97(17)
O1E Mn1 O1 Gd1 -6.26(16)
O1A Mn1 O1 Gd1 172.06(16)
Mn2 Mn1 O1 Gd1 -114.5(2)
O4 Mn5 O2 Mn6 15.35(17)
O1I Mn5 O2 Mn6 -166.40(18)
O2H Mn5 O2 Mn6 107.99(19)
O1G Mn5 O2 Mn6 -73.40(19)
Gd1 Mn5 O2 Mn6 112.9(2)
O4 Mn5 O2 Gd1 -97.54(18)
O1I Mn5 O2 Gd1 80.71(18)
O2H Mn5 O2 Gd1 -4.89(17)
O1G Mn5 O2 Gd1 173.71(18)
Mn6 Mn5 O2 Gd1 -112.9(2)
O4 Mn6 O2 Mn5 -15.05(16)
O1D Mn6 O2 Mn5 168.11(17)
O2G Mn6 O2 Mn5 75.10(19)
O2F Mn6 O2 Mn5 -106.12(18)
Gd1 Mn6 O2 Mn5 -113.2(2)
O4 Mn6 O2 Gd1 98.15(17)
O1D Mn6 O2 Gd1 -78.69(17)
O2G Mn6 O2 Gd1 -171.71(17)
O2F Mn6 O2 Gd1 7.08(17)
Mn5 Mn6 O2 Gd1 113.2(2)
O2D Mn3 O3 Mn4 -107.82(18)
O2C Mn3 O3 Mn4 72.86(18)
O6 Mn3 O3 Mn4 -17.40(16)
O1B Mn3 O3 Mn4 167.72(17)
Gd1 Mn3 O3 Mn4 -113.8(2)
O2D Mn3 O3 Gd1 6.01(17)
O2C Mn3 O3 Gd1 -173.31(17)
O6 Mn3 O3 Gd1 96.43(17)
O1B Mn3 O3 Gd1 -78.45(17)
Mn4 Mn3 O3 Gd1 113.8(2)
O6 Mn4 O3 Mn3 17.89(17)
O2E Mn4 O3 Mn3 -165.50(17)
O1C Mn4 O3 Mn3 -73.62(18)
O2I Mn4 O3 Mn3 109.04(18)
Gd1 Mn4 O3 Mn3 114.6(2)
O6 Mn4 O3 Gd1 -96.75(17)
O2E Mn4 O3 Gd1 79.87(17)
O1C Mn4 O3 Gd1 171.75(17)
O2I Mn4 O3 Gd1 -5.59(16)
Mn3 Mn4 O3 Gd1 -114.6(2)
O2B Mn2 O3B C7B -38.2(5)
O2A Mn2 O3B C7B 138.5(5)
O1F Mn2 O3B C7B 46.4(5)
O5 Mn2 O3B C7B -129.8(4)
Mn1 Mn2 O3B C7B -140.1(4)
Gd1 Mn2 O3B C7B -37.6(5)
O2D Mn3 O3D C3D -33.6(5)
O2C Mn3 O3D C3D 145.8(5)
O6 Mn3 O3D C3D -123.4(5)
O1B Mn3 O3D C3D 51.0(5)
Mn4 Mn3 O3D C3D -135.5(4)
Gd1 Mn3 O3D C3D -33.1(6)
O5 Mn1 O3E C3E 127.6(4)
O1H Mn1 O3E C3E -47.8(5)
O1E Mn1 O3E C3E 36.5(4)
O1A Mn1 O3E C3E -142.0(4)
Mn2 Mn1 O3E C3E 137.8(4)
Gd1 Mn1 O3E C3E 35.6(5)
O4 Mn6 O3F C3F -127.7(5)
O1D Mn6 O3F C3F 48.7(5)
O2G Mn6 O3F C3F 141.8(5)
O2F Mn6 O3F C3F -37.2(5)
Mn5 Mn6 O3F C3F -137.0(4)
Gd1 Mn6 O3F C3F -36.3(6)
O6 Mn4 O3I C3I 127.7(5)
O2E Mn4 O3I C3I -48.5(5)
O1C Mn4 O3I C3I -140.5(5)
O2I Mn4 O3I C3I 37.1(5)
Mn3 Mn4 O3I C3I 138.5(4)
Gd1 Mn4 O3I C3I 38.0(5)
O4 Mn5 O3H C3H 133.8(5)
O1I Mn5 O3H C3H -43.8(5)
O2H Mn5 O3H C3H 41.8(5)
O1G Mn5 O3H C3H -137.1(5)
Mn6 Mn5 O3H C3H 141.5(4)
Gd1 Mn5 O3H C3H 42.4(6)
Mn2 O2A C1A O1A -14.2(8)
Mn2 O2A C1A C2A 166.2(4)
Mn1 O1A C1A O2A 16.6(8)
Mn1 O1A C1A C2A -163.9(4)
O2A C1A C2A C3A 171.6(5)
O1A C1A C2A C3A -8.0(8)
O2A C1A C2A C7A -8.1(8)
O1A C1A C2A C7A 172.3(5)
C7A C2A C3A O4A -180.0(8)
C1A C2A C3A O4A 0.3(11)
C7A C2A C3A C4A 0.2(9)
C1A C2A C3A C4A -179.5(6)
O4A C3A C4A C5A 177.6(8)
C2A C3A C4A C5A -2.5(10)
O4A C3A C4A C12A -4.1(11)
C2A C3A C4A C12A 175.8(6)
C3A C4A C5A C6A 3.0(12)
C12A C4A C5A C6A -175.2(7)
C4A C5A C6A C7A -1.0(12)
C4A C5A C6A C8A 176.5(8)
C3A C2A C7A O3A -179.0(7)
C1A C2A C7A O3A 0.7(11)
C3A C2A C7A C6A 1.9(9)
C1A C2A C7A C6A -178.4(5)
C5A C6A C7A O3A 179.2(7)
C8A C6A C7A O3A 1.5(10)
C5A C6A C7A C2A -1.5(9)
C8A C6A C7A C2A -179.3(6)
C5A C6A C8A C10A 98.5(12)
C7A C6A C8A C10A -84.0(12)
C5A C6A C8A C9A -96.7(11)
C7A C6A C8A C9A 80.7(10)
C5A C6A C8A C11A 1.4(10)
C7A C6A C8A C11A 178.8(7)
C5A C4A C12A C16A 114.2(12)
C3A C4A C12A C16A -64.0(12)
C5A C4A C12A C14A -70.7(11)
C3A C4A C12A C14A 111.2(9)
C5A C4A C12A C17A -112.2(10)
C3A C4A C12A C17A 69.7(10)
C5A C4A C12A C15A 57.6(11)
C3A C4A C12A C15A -120.6(9)
C5A C4A C12A C18A -4.5(11)
C3A C4A C12A C18A 177.4(9)
C5A C4A C12A C13A 169.4(8)
C3A C4A C12A C13A -8.8(10)
Mn3 O1B C1B O2B -11.1(8)
Mn3 O1B C1B C2B 169.4(4)
Mn2 O2B C1B O1B -170.4(4)
Gd1 O2B C1B O1B 29.9(8)
Mn2 O2B C1B C2B 9.1(7)
Gd1 O2B C1B C2B -150.6(4)
O1B C1B C2B C3B -20.0(8)
O2B C1B C2B C3B 160.5(5)
O1B C1B C2B C7B 162.2(5)
O2B C1B C2B C7B -17.4(8)
C7B C2B C3B C4B 0.3(10)
C1B C2B C3B C4B -177.6(6)
C2B C3B C4B C5B -0.3(10)
C2B C3B C4B C12B -179.8(6)
C3B C4B C5B C6B -0.3(11)
C12B C4B C5B C6B 179.3(7)
C4B C5B C6B C7B 0.8(10)
C4B C5B C6B C8B -179.3(7)
Mn2 O3B C7B C2B 41.2(7)
Mn2 O3B C7B C6B -143.8(5)
C3B C2B C7B O3B 175.2(5)
C1B C2B C7B O3B -7.0(9)
C3B C2B C7B C6B 0.2(9)
C1B C2B C7B C6B 178.0(5)
C5B C6B C7B O3B -175.8(5)
C8B C6B C7B O3B 4.2(8)
C5B C6B C7B C2B -0.7(9)
C8B C6B C7B C2B 179.3(5)
C5B C6B C8B C10B -120.5(7)
C7B C6B C8B C10B 59.4(8)
C5B C6B C8B C11B 116.9(7)
C7B C6B C8B C11B -63.2(7)
C5B C6B C8B C9B -2.4(9)
C7B C6B C8B C9B 177.5(6)
C3B C4B C12B C17B 58.8(12)
C5B C4B C12B C17B -120.8(11)
C3B C4B C12B C13B -159.7(12)
C5B C4B C12B C13B 20.7(14)
C3B C4B C12B C16B -179.6(11)
C5B C4B C12B C16B 0.8(13)
C3B C4B C12B C15B 81.9(12)
C5B C4B C12B C15B -97.6(12)
C3B C4B C12B C18B -59.4(12)
C5B C4B C12B C18B 121.0(11)
C3B C4B C12B C14B -35.0(14)
C5B C4B C12B C14B 145.4(12)
Mn3 O2C C1C O1C -8.3(9)
Mn3 O2C C1C C2C 173.4(4)
Mn4 O1C C1C O2C 5.8(8)
Mn4 O1C C1C C2C -175.9(4)
O2C C1C C2C C7C -176.1(6)
O1C C1C C2C C7C 5.5(8)
O2C C1C C2C C3C 5.3(8)
O1C C1C C2C C3C -173.1(5)
C7C C2C C3C O3C -175.6(9)
C1C C2C C3C O3C 3.0(12)
C7C C2C C3C C4C -1.2(9)
C1C C2C C3C C4C 177.5(6)
O3C C3C C4C C5C 175.0(8)
C2C C3C C4C C5C -0.1(9)
O3C C3C C4C C12C -3.0(10)
C2C C3C C4C C12C -178.1(6)
C3C C4C C5C C6C 2.0(10)
C12C C4C C5C C6C 179.9(6)
C4C C5C C6C C7C -2.4(10)
C4C C5C C6C C8C 178.7(7)
C3C C2C C7C O4C 176.8(7)
C1C C2C C7C O4C -1.9(10)
C3C C2C C7C C6C 0.8(9)
C1C C2C C7C C6C -177.9(6)
C5C C6C C7C O4C -175.3(7)
C8C C6C C7C O4C 3.7(10)
C5C C6C C7C C2C 0.9(9)
C8C C6C C7C C2C 179.9(6)
C5C C6C C8C C10C -127.4(8)
C7C C6C C8C C10C 53.7(9)
C5C C6C C8C C9C -7.2(10)
C7C C6C C8C C9C 173.9(7)
C5C C6C C8C C11C 112.7(8)
C7C C6C C8C C11C -66.1(9)
C5C C4C C12C C13C 7.3(10)
C3C C4C C12C C13C -174.8(7)
C5C C4C C12C C15C 129.6(7)
C3C C4C C12C C15C -52.6(8)
C5C C4C C12C C14C -111.2(8)
C3C C4C C12C C14C 66.7(9)
Mn6 O1D C1D O2D -8.1(8)
Mn6 O1D C1D C2D 171.6(4)
Mn3 O2D C1D O1D -171.6(4)
Gd1 O2D C1D O1D 25.8(9)
Mn3 O2D C1D C2D 8.7(8)
Gd1 O2D C1D C2D -153.9(4)
O1D C1D C2D C7D -17.6(9)
O2D C1D C2D C7D 162.1(6)
O1D C1D C2D C3D 163.5(6)
O2D C1D C2D C3D -16.8(9)
Mn3 O3D C3D C4D -147.2(5)
Mn3 O3D C3D C2D 35.4(8)
C7D C2D C3D O3D 176.7(6)
C1D C2D C3D O3D -4.5(10)
C7D C2D C3D C4D -0.7(9)
C1D C2D C3D C4D 178.1(6)
O3D C3D C4D C5D -175.6(6)
C2D C3D C4D C5D 1.9(10)
O3D C3D C4D C12D 3.3(10)
C2D C3D C4D C12D -179.2(6)
C3D C4D C5D C6D -1.1(12)
C12D C4D C5D C6D -180.0(7)
C4D C5D C6D C7D -1.0(12)
C4D C5D C6D C8D 176.5(7)
C5D C6D C7D C2D 2.3(11)
C8D C6D C7D C2D -175.2(7)
C3D C2D C7D C6D -1.5(11)
C1D C2D C7D C6D 179.6(6)
C7D C6D C8D C18D -3.4(15)
C5D C6D C8D C18D 179.2(13)
C7D C6D C8D C11D -53.0(11)
C5D C6D C8D C11D 129.6(9)
C7D C6D C8D C9D -177.9(9)
C5D C6D C8D C9D 4.7(12)
C7D C6D C8D C16D 121.3(14)
C5D C6D C8D C16D -56.1(14)
C7D C6D C8D C17D -124.2(13)
C5D C6D C8D C17D 58.4(13)
C7D C6D C8D C10D 63.4(10)
C5D C6D C8D C10D -114.0(9)
C5D C4D C12D C14D 115.5(8)
C3D C4D C12D C14D -63.3(9)
C5D C4D C12D C15D -121.9(8)
C3D C4D C12D C15D 59.2(9)
C5D C4D C12D C13D -2.9(11)
C3D C4D C12D C13D 178.2(7)
Mn4 O2E C1E O1E 10.8(8)
Mn4 O2E C1E C2E -168.5(4)
Mn1 O1E C1E O2E 171.7(4)
Gd1 O1E C1E O2E -28.6(8)
Mn1 O1E C1E C2E -9.0(7)
Gd1 O1E C1E C2E 150.7(4)
O2E C1E C2E C7E 16.2(8)
O1E C1E C2E C7E -163.1(5)
O2E C1E C2E C3E -163.0(5)
O1E C1E C2E C3E 17.7(8)
Mn1 O3E C3E C2E -39.0(7)
Mn1 O3E C3E C4E 144.7(4)
C7E C2E C3E O3E -173.4(5)
C1E C2E C3E O3E 5.7(9)
C7E C2E C3E C4E 2.8(8)
C1E C2E C3E C4E -178.0(5)
O3E C3E C4E C5E 174.2(5)
C2E C3E C4E C5E -2.2(8)
O3E C3E C4E C12E -5.1(8)
C2E C3E C4E C12E 178.5(6)
C3E C4E C5E C6E 1.2(10)
C12E C4E C5E C6E -179.5(6)
C4E C5E C6E C7E -0.7(10)
C4E C5E C6E C8E -179.2(7)
C3E C2E C7E C6E -2.4(9)
C1E C2E C7E C6E 178.3(6)
C5E C6E C7E C2E 1.3(10)
C8E C6E C7E C2E 179.9(6)
C5E C6E C8E C11E -3.9(13)
C7E C6E C8E C11E 177.7(9)
C5E C6E C8E C9E -136.4(9)
C7E C6E C8E C9E 45.2(11)
C5E C6E C8E C10E 113.5(10)
C7E C6E C8E C10E -65.0(10)
C5E C4E C12E C13E 123.0(7)
C3E C4E C12E C13E -57.7(8)
C5E C4E C12E C14E -115.1(7)
C3E C4E C12E C14E 64.2(8)
C5E C4E C12E C15E 4.5(9)
C3E C4E C12E C15E -176.2(6)
Mn2 O1F C1F O2F -12.5(8)
Mn2 O1F C1F C2F 166.4(4)
Mn6 O2F C1F O1F -171.5(4)
Gd1 O2F C1F O1F 30.0(8)
Mn6 O2F C1F C2F 9.6(8)
Gd1 O2F C1F C2F -148.8(4)
O1F C1F C2F C7F -17.5(9)
O2F C1F C2F C7F 161.4(6)
O1F C1F C2F C3F 160.1(6)
O2F C1F C2F C3F -21.0(9)
Mn6 O3F C3F C2F 37.7(8)
Mn6 O3F C3F C4F -146.4(5)
C7F C2F C3F O3F 175.4(6)
C1F C2F C3F O3F -2.2(10)
C7F C2F C3F C4F -0.6(10)
C1F C2F C3F C4F -178.2(6)
O3F C3F C4F C5F -175.3(6)
C2F C3F C4F C5F 0.9(10)
O3F C3F C4F C12F 3.8(10)
C2F C3F C4F C12F -179.9(6)
C3F C4F C5F C6F -0.3(12)
C12F C4F C5F C6F -179.4(7)
C4F C5F C6F C7F -0.6(13)
C4F C5F C6F C8F 174.8(8)
C5F C6F C7F C2F 0.9(12)
C8F C6F C7F C2F -174.3(8)
C3F C2F C7F C6F -0.3(11)
C1F C2F C7F C6F 177.4(7)
C7F C6F C8F C11F -11.4(14)
C5F C6F C8F C11F 173.4(9)
C7F C6F C8F C10F 104.4(9)
C5F C6F C8F C10F -70.8(10)
C7F C6F C8F C9F -136.2(8)
C5F C6F C8F C9F 48.6(11)
C5F C4F C12F C14F -121.5(8)
C3F C4F C12F C14F 59.4(9)
C5F C4F C12F C13F -2.1(10)
C3F C4F C12F C13F 178.7(7)
C5F C4F C12F C15F 116.8(8)
C3F C4F C12F C15F -62.4(9)
Mn5 O1G C1G O2G 10.9(9)
Mn5 O1G C1G C2G -170.0(4)
Mn6 O2G C1G O1G -9.0(9)
Mn6 O2G C1G C2G 171.9(4)
O1G C1G C2G C3G -5.1(9)
O2G C1G C2G C3G 174.1(6)
O1G C1G C2G C7G 174.4(6)
O2G C1G C2G C7G -6.4(9)
C7G C2G C3G O3G 178.9(6)
C1G C2G C3G O3G -1.6(9)
C7G C2G C3G C4G 0.3(10)
C1G C2G C3G C4G 179.8(6)
C2G C3G C4G C5G -1.3(9)
O3G C3G C4G C5G 180.0(6)
C2G C3G C4G C12G 177.8(6)
O3G C3G C4G C12G -0.9(9)
C3G C4G C5G C6G 1.2(10)
C12G C4G C5G C6G -177.9(7)
C4G C5G C6G C7G -0.1(11)
C4G C5G C6G C8G 179.4(7)
C3G C2G C7G C6G 1.0(9)
C1G C2G C7G C6G -178.5(6)
C5G C6G C7G C2G -1.1(9)
C8G C6G C7G C2G 179.4(6)
C5G C6G C8G C11G 178.8(8)
C7G C6G C8G C11G -1.8(11)
C5G C6G C8G C9G -57.4(10)
C7G C6G C8G C9G 122.1(8)
C5G C6G C8G C10G 61.2(9)
C7G C6G C8G C10G -119.4(8)
C5G C4G C12G C15G -119.4(8)
C3G C4G C12G C15G 61.6(9)
C5G C4G C12G C13G 3.8(10)
C3G C4G C12G C13G -175.2(7)
C5G C4G C12G C14G 118.0(8)
C3G C4G C12G C14G -61.1(8)
Mn5 O1I C1I O2I 8.8(8)
Mn5 O1I C1I C2I -167.8(4)
Mn4 O2I C1I O1I 169.1(4)
Gd1 O2I C1I O1I -23.8(9)
Mn4 O2I C1I C2I -14.3(8)
Gd1 O2I C1I C2I 152.8(4)
O1I C1I C2I C7I 15.1(8)
O2I C1I C2I C7I -161.5(6)
O1I C1I C2I C3I -162.7(6)
O2I C1I C2I C3I 20.7(9)
Mn4 O3I C3I C2I -41.5(8)
Mn4 O3I C3I C4I 143.6(5)
C7I C2I C3I O3I -171.2(5)
C1I C2I C3I O3I 6.6(9)
C7I C2I C3I C4I 3.6(9)
C1I C2I C3I C4I -178.6(6)
O3I C3I C4I C5I 171.9(6)
C2I C3I C4I C5I -3.0(9)
O3I C3I C4I C12I -4.7(9)
C2I C3I C4I C12I -179.6(6)
C3I C4I C5I C6I -0.6(11)
C12I C4I C5I C6I 175.9(7)
C4I C5I C6I C7I 3.4(11)
C4I C5I C6I C8I -176.2(7)
C5I C6I C7I C2I -2.7(10)
C8I C6I C7I C2I 176.9(6)
C3I C2I C7I C6I -0.7(9)
C1I C2I C7I C6I -178.7(6)
C7I C6I C8I C10I -121.8(8)
C5I C6I C8I C10I 57.7(10)
C7I C6I C8I C11I 118.3(8)
C5I C6I C8I C11I -62.1(9)
C7I C6I C8I C9I -2.1(10)
C5I C6I C8I C9I 177.5(7)
C5I C4I C12I C15I -106.6(8)
C3I C4I C12I C15I 69.8(8)
C5I C4I C12I C13I 12.4(10)
C3I C4I C12I C13I -171.2(7)
C5I C4I C12I C14I 129.8(8)
C3I C4I C12I C14I -53.8(9)
Mn1 O1H C1H O2H 13.9(9)
Mn1 O1H C1H C2H -166.4(4)
Mn5 O2H C1H O1H 170.3(4)
Gd1 O2H C1H O1H -33.3(9)
Mn5 O2H C1H C2H -9.5(8)
Gd1 O2H C1H C2H 146.9(4)
O1H C1H C2H C7H 21.5(9)
O2H C1H C2H C7H -158.7(6)
O1H C1H C2H C3H -155.8(6)
O2H C1H C2H C3H 24.0(9)
Mn5 O3H C3H C4H 144.2(5)
Mn5 O3H C3H C2H -40.6(8)
C7H C2H C3H O3H -176.7(6)
C1H C2H C3H O3H 0.4(10)
C7H C2H C3H C4H -1.6(10)
C1H C2H C3H C4H 175.5(6)
O3H C3H C4H C5H 177.2(6)
C2H C3H C4H C5H 1.9(10)
O3H C3H C4H C12H -0.1(11)
C2H C3H C4H C12H -175.4(7)
C3H C4H C5H C6H 0.1(12)
C12H C4H C5H C6H 177.3(8)
C4H C5H C6H C7H -2.4(12)
C4H C5H C6H C8H -178.3(8)
C5H C6H C7H C2H 2.7(11)
C8H C6H C7H C2H 178.6(7)
C3H C2H C7H C6H -0.9(11)
C1H C2H C7H C6H -178.2(6)
C7H C6H C8H C9H 137.0(7)
C5H C6H C8H C9H -47.4(10)
C7H C6H C8H C10H -103.0(8)
C5H C6H C8H C10H 72.6(9)
C7H C6H C8H C11H 15.5(12)
C5H C6H C8H C11H -168.9(8)
C5H C4H C12H C14H -116.1(9)
C3H C4H C12H C14H 61.1(10)
C5H C4H C12H C13H 4.7(12)
C3H C4H C12H C13H -178.1(7)
C5H C4H C12H C15H 121.8(8)
C3H C4H C12H C15H -61.0(10)
C15 C14 C13 N2 -174.5(5)
C10 N2 C13 C14 -76.8(7)
C13 N2 C10 C11 -86.1(7)
N2 C10 C11 C12 -174.4(6)
C21 C20 C19 N3 175.3(6)
C16 N3 C19 C20 82.9(8)
C19 N3 C16 C17 76.7(7)
N3 C16 C17 C18 177.1(6)
C9 C8 C7 N1 165.9(6)
C4 N1 C7 C8 75.0(7)
C7 N1 C4 C5 87.3(7)
N1 C4 C5 C6 171.2(6)

loop_
_platon_squeeze_void_nr
_platon_squeeze_void_average_x
_platon_squeeze_void_average_y
_platon_squeeze_void_average_z
_platon_squeeze_void_volume
_platon_squeeze_void_count_electrons
_platon_squeeze_void_content
1 -0.003 -0.007 0.000 5236 1378 ' '
2 0.448 0.098 0.599 7 1 ' '
3 0.596 0.192 0.655 11 2 ' '
4 0.096 0.308 0.155 12 2 ' '
5 0.948 0.401 0.099 7 1 ' '
6 0.052 0.598 0.901 7 1 ' '
7 0.904 0.692 0.845 10 3 ' '
8 0.404 0.808 0.345 11 3 ' '
9 0.552 0.901 0.401 7 1 ' '
